data_7133121
loop_
_publ_author_name
'Wittwer, B.'
'Heim, F.'
'Wurst, K.'
'Hohloch, S.'

_publ_section_title
;
 A bridging bis-phosphanido-phosphinidene complex of lanthanum supported
 by a sterically encumbering PN ligand.
;
_journal_issue 57
_journal_name_full 'Chemical communications (Cambridge, England)'
_journal_page_first 7299
_journal_page_last 7302
_journal_paper_doi 10.1039/d4cc02244k
_journal_volume 60
_journal_year 2024
_chemical_formula_moiety 'C164 H216 Cl10 K2 La4 N4 O2 P4'
_chemical_formula_sum 'C164 H216 Cl10 K2 La4 N4 O2 P4'
_chemical_formula_weight 3387.61
_space_group_crystal_system triclinic
_space_group_IT_number 2
_space_group_name_Hall '-P 1'
_space_group_name_H-M_alt 'P -1'
_atom_sites_solution_hydrogens geom
_atom_sites_solution_primary dual
_audit_creation_date 2024-03-01
_audit_creation_method
;
Olex2 1.5-alpha
(compiled 2024.02.16 svn.r378c4104 for OlexSys, GUI svn.r6928)
;
_audit_update_record
;
2024-03-20 deposited with the CCDC.	2024-05-30 downloaded from the CCDC.
;
_cell_angle_alpha 98.117(3)
_cell_angle_beta 100.137(3)
_cell_angle_gamma 108.631(4)
_cell_formula_units_Z 1
_cell_length_a 12.8330(13)
_cell_length_b 16.6810(17)
_cell_length_c 21.1112(18)
_cell_measurement_reflns_used 9951
_cell_measurement_temperature 173.00
_cell_measurement_theta_max 24.945
_cell_measurement_theta_min 2.316
_cell_volume 4120.0(7)
_computing_cell_refinement 'SAINT V8.40B (?, 2016)'
_computing_data_reduction 'SAINT V8.40B (?, 2016)'
_computing_molecular_graphics 'Olex2 1.5-alpha (Dolomanov et al., 2009)'
_computing_publication_material 'Olex2 1.5-alpha (Dolomanov et al., 2009)'
_computing_structure_refinement 'XL  (Sheldrick, 2008)'
_computing_structure_solution 'SHELXT 2018/2 (Sheldrick, 2018)'
_diffrn_ambient_temperature 173.00
_diffrn_measured_fraction_theta_full 0.999
_diffrn_measured_fraction_theta_max 0.997
_diffrn_measurement_device_type 'Bruker D8 Quest, Photon III'
_diffrn_measurement_method '\f and \w scans'
_diffrn_radiation_type MoK\a
_diffrn_radiation_wavelength 0.71073
_diffrn_reflns_av_R_equivalents 0.1310
_diffrn_reflns_av_unetI/netI 0.0672
_diffrn_reflns_Laue_measured_fraction_full 0.999
_diffrn_reflns_Laue_measured_fraction_max 0.997
_diffrn_reflns_limit_h_max 16
_diffrn_reflns_limit_h_min -16
_diffrn_reflns_limit_k_max 20
_diffrn_reflns_limit_k_min -20
_diffrn_reflns_limit_l_max 26
_diffrn_reflns_limit_l_min -26
_diffrn_reflns_number 179841
_diffrn_reflns_point_group_measured_fraction_full 0.999
_diffrn_reflns_point_group_measured_fraction_max 0.997
_diffrn_reflns_theta_full 25.242
_diffrn_reflns_theta_max 26.460
_diffrn_reflns_theta_min 2.189
_diffrn_source_current 1.0
_diffrn_source_power 0.05
_diffrn_source_voltage 50.0
_diffrn_standards_number 0
_exptl_absorpt_coefficient_mu 1.318
_exptl_absorpt_correction_T_max 0.7454
_exptl_absorpt_correction_T_min 0.6842
_exptl_absorpt_correction_type multi-scan
_exptl_absorpt_process_details
;
SADABS-2016/2 (Bruker,2016/2) was used for absorption correction.
wR2(int) was 0.1272 before and 0.0864 after correction.
The Ratio of minimum to maximum transmission is 0.9179.
The \l/2 correction factor is Not present.
;
_exptl_crystal_colour yellow
_exptl_crystal_colour_primary yellow
_exptl_crystal_density_diffrn 1.365
_exptl_crystal_description plate
_exptl_crystal_F_000 1740
_exptl_crystal_size_max 0.24
_exptl_crystal_size_mid 0.13
_exptl_crystal_size_min 0.05
_refine_diff_density_max 0.968
_refine_diff_density_min -0.839
_refine_diff_density_rms 0.106
_refine_ls_extinction_method none
_refine_ls_goodness_of_fit_ref 1.047
_refine_ls_hydrogen_treatment constr
_refine_ls_matrix_type full
_refine_ls_number_parameters 971
_refine_ls_number_reflns 16929
_refine_ls_number_restraints 208
_refine_ls_restrained_S_all 1.049
_refine_ls_R_factor_all 0.0664
_refine_ls_R_factor_gt 0.0465
_refine_ls_shift/su_max 0.003
_refine_ls_shift/su_mean 0.000
_refine_ls_structure_factor_coef Fsqd
_refine_ls_weighting_details 'w=1/[\s^2^(Fo^2^)+(0.0375P)^2^+9.0941P] where P=(Fo^2^+2Fc^2^)/3'
_refine_ls_weighting_scheme calc
_refine_ls_wR_factor_gt 0.1103
_refine_ls_wR_factor_ref 0.1278
_reflns_Friedel_coverage 0.000
_reflns_number_gt 13006
_reflns_number_total 16929
_reflns_threshold_expression 'I > 2\s(I)'
_cod_data_source_file d4cc02244k2.cif
_cod_data_source_block sh_423n_0m
_cod_depositor_comments 'Adding full bibliography for 7133117--7133122.cif.'
_cod_database_code 7133121
_shelx_shelxl_version_number 2019/1
_shelx_space_group_comment
;
The symmetry employed for this shelxl refinement is uniquely defined
by the following loop, which should always be used as a source of
symmetry information in preference to the above space-group names.
They are only intended as comments.
;
_shelx_estimated_absorpt_t_max 0.937
_shelx_estimated_absorpt_t_min 0.743
_olex2_refinement_description
;
1. Fixed Uiso
 At 1.2 times of:
  All C(H) groups, All C(H,H) groups
 At 1.5 times of:
  All C(H,H,H) groups
2. Restrained distances
 P2-C86B \\sim P2-C86A
 with sigma of 0.02
 C86B-C87B \\sim C86A-C88A
 with sigma of 0.02
 C86B-C88B \\sim C86A-C87A
 with sigma of 0.02
 P2-C87B \\sim P2-C88A
 with sigma of 0.04
 P2-C86C \\sim P2-C86B \\sim P2-C86A
 with sigma of 0.02
 P2-C88B \\sim P2-C87A
 with sigma of 0.04
 C88C-C86C \\sim C88B-C86B \\sim C86A-C88A \\sim C87B-C86B \\sim C87A-C86A
\\sim C86C-C87C
 with sigma of 0.02
 C87B-C88B \\sim C88A-C87A
 with sigma of 0.04
 P2-C83B \\sim P2-C83A
 with sigma of 0.02
 C83B-C85B \\sim C83A-C85A
 with sigma of 0.02
 C83B-C84B \\sim C83A-C84A
 with sigma of 0.02
 P2-C85B \\sim P2-C85A
 with sigma of 0.04
 P2-C84B \\sim P2-C84A
 with sigma of 0.04
 C85B-C84B \\sim C85A-C84A
 with sigma of 0.04
3. Uiso/Uaniso restraints and constraints
C88B \\sim C88A \\sim C87A \\sim C87B \\sim C86A \\sim C86B: within 1.7A with
sigma of 0.02 and sigma for terminal atoms of 0.02 within 1.7A
C86B \\sim C87B \\sim C88B \\sim C88A \\sim C86A \\sim C87A \\sim C87C \\sim
C86C \\sim C88C: within 1.9A with sigma of 0.01 and sigma for terminal atoms of
0.02 within 1.9A
Uanis(C84A) \\sim Ueq, Uanis(C56) \\sim Ueq, Uanis(C85B) \\sim Ueq, Uanis(C83B)
\\sim Ueq, Uanis(C84B) \\sim Ueq, Uanis(C83A) \\sim Ueq, Uanis(C85A) \\sim Ueq:
with sigma of 0.01 and sigma for terminal atoms of 0.02
4. Others
 1*[Sof(C87C)+Sof(H87G)+Sof(H87H)+Sof(H87I)+Sof(C86C)+Sof(H86C)+Sof(C88C)+
 Sof(H88G)+Sof(H88H)+Sof(H88I)]+1*[Sof(C88A)+Sof(H88D)+Sof(H88E)+Sof(H88F)+
 Sof(C86A)+Sof(H86A)+Sof(C87A)+Sof(H87D)+Sof(H87E)+Sof(H87F)]+1*[Sof(C86B)+
 Sof(H86B)+Sof(C87B)+Sof(H87A)+Sof(H87B)+Sof(H87C)+Sof(C88B)+Sof(H88A)+
 Sof(H88B)+Sof(H88C)]=1 with esd of 0.0001
 Sof(C86B)=Sof(H86B)=Sof(C87B)=Sof(H87A)=Sof(H87B)=Sof(H87C)=Sof(C88B)=
 Sof(H88A)=Sof(H88B)=Sof(H88C)=FVAR(1)
 Sof(C85A)=Sof(H85D)=Sof(H85E)=Sof(H85F)=Sof(C83A)=Sof(H83A)=Sof(C84A)=
 Sof(H84D)=Sof(H84E)=Sof(H84F)=1-FVAR(2)
 Sof(C83B)=Sof(H83B)=Sof(C85B)=Sof(H85A)=Sof(H85B)=Sof(H85C)=Sof(C84B)=
 Sof(H84A)=Sof(H84B)=Sof(H84C)=FVAR(2)
 Sof(C87C)=Sof(H87G)=Sof(H87H)=Sof(H87I)=Sof(C86C)=Sof(H86C)=Sof(C88C)=
 Sof(H88G)=Sof(H88H)=Sof(H88I)=FVAR(3)
 Sof(C88A)=Sof(H88D)=Sof(H88E)=Sof(H88F)=Sof(C86A)=Sof(H86A)=Sof(C87A)=
 Sof(H87D)=Sof(H87E)=Sof(H87F)=FVAR(4)
5.a Ternary CH refined with riding coordinates:
 C46(H46), C43(H43), C83B(H83B), C86B(H86B), C86A(H86A), C83A(H83A), C86C(H86C)
5.b Secondary CH2 refined with riding coordinates:
 C102(H10A,H10B), C101(H10C,H10D)
5.c Aromatic/amide H refined with riding coordinates:
 C15(H15), C24(H24), C14(H14), C25(H25), C59(H59), C74(H74), C21(H21),
 C52(H52), C78(H78), C68(H68), C28(H28), C34(H34), C12(H12), C55(H55), C65(H65),
  C77(H77), C37(H37), C38(H38), C67(H67), C20(H20), C61(H61), C64(H64),
 C75(H75), C54(H54), C19(H19), C60(H60), C35(H35), C27(H27)
5.d Idealised Me refined as rotating group:
 C70(H70A,H70B,H70C), C47(H47A,H47B,H47C), C16(H16A,H16B,H16C), C41(H41A,H41B,
 H41C), C48(H48A,H48B,H48C), C45(H45A,H45B,H45C), C42(H42A,H42B,H42C), C71(H71A,
 H71B,H71C), C40(H40A,H40B,H40C), C56(H56A,H56B,H56C), C30(H30A,H30B,H30C),
 C72(H72A,H72B,H72C), C44(H44A,H44B,H44C), C31(H31A,H31B,H31C), C32(H32A,H32B,
 H32C), C85B(H85A,H85B,H85C), C103(H10E,H10F,H10G), C80(H80A,H80B,H80C),
 C87B(H87A,H87B,H87C), C84B(H84A,H84B,H84C), C100(H10H,H10I,H10J), C81(H81A,
 H81B,H81C), C82(H82A,H82B,H82C), C88B(H88A,H88B,H88C), C88A(H88D,H88E,H88F),
 C87A(H87D,H87E,H87F), C85A(H85D,H85E,H85F), C84A(H84D,H84E,H84F), C87C(H87G,
 H87H,H87I), C88C(H88G,H88H,H88I)
;
_olex2_submission_special_instructions 'No special instructions were received'

loop_
_space_group_symop_operation_xyz
'x, y, z'
'-x, -y, -z'

loop_
_atom_site_label
_atom_site_type_symbol
_atom_site_fract_x
_atom_site_fract_y
_atom_site_fract_z
_atom_site_U_iso_or_equiv
_atom_site_adp_type
_atom_site_occupancy
_atom_site_site_symmetry_order
_atom_site_calc_flag
_atom_site_refinement_flags_posn
_atom_site_refinement_flags_adp
_atom_site_refinement_flags_occupancy
_atom_site_disorder_assembly
_atom_site_disorder_group
La1 La 0.48458(2) 0.53428(2) 0.80295(2) 0.03053(8) Uani 1 1 d . . . . .
La2 La 0.29469(2) 0.27245(2) 0.75144(2) 0.03067(8) Uani 1 1 d . . . . .
Cl2 Cl 0.30207(10) 0.41424(8) 0.84990(6) 0.0384(3) Uani 1 1 d . . . . .
Cl1 Cl 0.32266(10) 0.41865(8) 0.68786(6) 0.0402(3) Uani 1 1 d . . . . .
K1 K 0.49272(12) 0.37063(8) 0.95077(6) 0.0544(3) Uani 1 1 d . . . . .
Cl3 Cl 0.53516(9) 0.37983(8) 0.79705(6) 0.0391(3) Uani 1 1 d . . . . .
Cl5 Cl 0.35353(12) 0.20028(8) 0.85369(6) 0.0458(3) Uani 1 1 d . . . . .
Cl4 Cl 0.58963(12) 0.55754(9) 0.93374(6) 0.0499(3) Uani 1 1 d . . . . .
P1 P 0.64709(11) 0.55645(8) 0.70812(6) 0.0373(3) Uani 1 1 d . . . . .
P2 P 0.05301(12) 0.19755(10) 0.77390(7) 0.0503(4) Uani 1 1 d D . . . .
N2 N 0.1496(3) 0.1758(2) 0.65894(18) 0.0306(8) Uani 1 1 d . . . . .
N1 N 0.6039(3) 0.6796(2) 0.80477(18) 0.0313(8) Uani 1 1 d . . . . .
C10 C 0.6862(4) 0.7219(3) 0.7734(2) 0.0326(10) Uani 1 1 d . . . . .
C50 C 0.0404(4) 0.1167(3) 0.6483(2) 0.0329(10) Uani 1 1 d . . . . .
C51 C -0.0212(4) 0.1194(3) 0.6977(2) 0.0342(10) Uani 1 1 d . . . . .
C23 C 0.7923(4) 0.7925(3) 0.9219(2) 0.0357(10) Uani 1 1 d . . . . .
C62 C 0.3159(4) 0.1867(3) 0.6169(2) 0.0345(10) Uani 1 1 d . . . . .
C15 C 0.7315(4) 0.8119(3) 0.7813(2) 0.0384(11) Uani 1 1 d . . . . .
H15 H 0.701280 0.846989 0.806256 0.046 Uiso 1 1 calc R U . . .
C24 C 0.8688(4) 0.8771(3) 0.9386(2) 0.0431(12) Uani 1 1 d . . . . .
H24 H 0.842252 0.923707 0.946958 0.052 Uiso 1 1 calc R U . . .
C63 C 0.0438(4) 0.2157(3) 0.5342(2) 0.0357(10) Uani 1 1 d . . . . .
C58 C 0.1626(4) 0.2191(3) 0.5514(2) 0.0373(11) Uani 1 1 d . . . . .
C57 C 0.2042(4) 0.1901(3) 0.6074(2) 0.0321(10) Uani 1 1 d . . . . .
C14 C 0.8183(5) 0.8502(4) 0.7539(3) 0.0471(13) Uani 1 1 d . . . . .
H14 H 0.847334 0.911527 0.760782 0.057 Uiso 1 1 calc R U . . .
C11 C 0.7247(4) 0.6718(3) 0.7298(2) 0.0360(10) Uani 1 1 d . . . . .
C73 C 0.3577(4) 0.1425(3) 0.6660(2) 0.0331(10) Uani 1 1 d . . . . .
C25 C 0.9836(4) 0.8944(4) 0.9434(3) 0.0485(13) Uani 1 1 d . . . . .
H25 H 1.033991 0.952816 0.955345 0.058 Uiso 1 1 calc R U . . .
C59 C 0.2329(4) 0.2487(4) 0.5102(3) 0.0447(12) Uani 1 1 d . . . . .
H59 H 0.204588 0.267407 0.472554 0.054 Uiso 1 1 calc R U . . .
C74 C 0.2892(4) 0.0655(3) 0.6785(2) 0.0371(11) Uani 1 1 d . . . . .
H74 H 0.210730 0.042811 0.657766 0.045 Uiso 1 1 calc R U . . .
C21 C 0.4424(4) 0.7432(3) 0.9186(2) 0.0417(11) Uani 1 1 d . . . . .
H21 H 0.365204 0.730021 0.919858 0.050 Uiso 1 1 calc R U . . .
O100 O 0.7315(5) 0.3956(5) 0.9823(3) 0.0995(18) Uani 1 1 d . . . . .
C52 C -0.1313(4) 0.0606(4) 0.6862(3) 0.0459(13) Uani 1 1 d . . . . .
H52 H -0.172039 0.062908 0.719441 0.055 Uiso 1 1 calc R U . . .
C22 C 0.4702(4) 0.7125(3) 0.8613(2) 0.0333(10) Uani 1 1 d . . . . .
C78 C 0.4725(4) 0.1724(3) 0.6995(2) 0.0368(10) Uani 1 1 d . . . . .
H78 H 0.522216 0.225286 0.693380 0.044 Uiso 1 1 calc R U . . .
C68 C -0.0285(4) 0.1630(4) 0.4755(2) 0.0451(12) Uani 1 1 d . . . . .
H68 H 0.000480 0.133323 0.445251 0.054 Uiso 1 1 calc R U . . .
C28 C 0.8355(4) 0.7266(3) 0.9107(2) 0.0425(12) Uani 1 1 d . . . . .
H28 H 0.785733 0.668015 0.899778 0.051 Uiso 1 1 calc R U . . .
C66 C -0.1893(4) 0.1940(4) 0.5027(3) 0.0448(12) Uani 1 1 d . . . . .
C33 C 0.3777(4) 0.6694(3) 0.8011(2) 0.0340(10) Uani 1 1 d . . . . .
C34 C 0.3880(4) 0.6923(3) 0.7403(2) 0.0399(11) Uani 1 1 d . . . . .
H34 H 0.457416 0.732379 0.736678 0.048 Uiso 1 1 calc R U . . .
C12 C 0.8143(4) 0.7130(3) 0.7035(2) 0.0434(12) Uani 1 1 d . . . . .
H12 H 0.841765 0.678684 0.675650 0.052 Uiso 1 1 calc R U . . .
C55 C -0.0118(4) 0.0520(3) 0.5909(2) 0.0368(11) Uani 1 1 d . . . . .
H55 H 0.028796 0.046618 0.557985 0.044 Uiso 1 1 calc R U . . .
C65 C -0.1151(4) 0.2493(4) 0.5598(3) 0.0488(13) Uani 1 1 d . . . . .
H65 H -0.143444 0.281010 0.589055 0.059 Uiso 1 1 calc R U . . .
C77 C 0.5152(4) 0.1275(3) 0.7409(3) 0.0418(11) Uani 1 1 d . . . . .
H77 H 0.593543 0.150073 0.761774 0.050 Uiso 1 1 calc R U . . .
C13 C 0.8654(5) 0.8028(4) 0.7164(3) 0.0474(13) Uani 1 1 d . . . . .
C37 C 0.1865(4) 0.5738(4) 0.7471(3) 0.0460(12) Uani 1 1 d . . . . .
H37 H 0.117531 0.532465 0.749930 0.055 Uiso 1 1 calc R U . . .
C38 C 0.2755(4) 0.6090(3) 0.8031(3) 0.0397(11) Uani 1 1 d . . . . .
H38 H 0.265923 0.591231 0.843159 0.048 Uiso 1 1 calc R U . . .
C67 C -0.1419(4) 0.1530(4) 0.4606(3) 0.0499(14) Uani 1 1 d . . . . .
H67 H -0.188828 0.116762 0.419973 0.060 Uiso 1 1 calc R U . . .
C69 C -0.3157(5) 0.1773(5) 0.4890(3) 0.0639(18) Uani 1 1 d . . . . .
C20 C 0.5266(4) 0.7927(4) 0.9736(2) 0.0445(12) Uani 1 1 d . . . . .
H20 H 0.507456 0.815002 1.012075 0.053 Uiso 1 1 calc R U . . .
C18 C 0.6698(4) 0.7758(3) 0.9170(2) 0.0361(10) Uani 1 1 d . . . . .
C61 C 0.3840(4) 0.2208(4) 0.5751(3) 0.0436(12) Uani 1 1 d . . . . .
H61 H 0.460005 0.222696 0.583246 0.052 Uiso 1 1 calc R U . . .
C46 C 0.7583(5) 0.5085(3) 0.7086(3) 0.0465(13) Uani 1 1 d . . . . .
H46 H 0.809583 0.537529 0.681555 0.056 Uiso 1 1 calc R U . . .
C64 C -0.0024(4) 0.2598(4) 0.5757(3) 0.0466(13) Uani 1 1 d . . . . .
H64 H 0.044820 0.297843 0.615585 0.056 Uiso 1 1 calc R U . . .
C53 C -0.1835(4) -0.0009(4) 0.6286(3) 0.0500(14) Uani 1 1 d . . . . .
C76 C 0.4478(5) 0.0508(3) 0.7531(2) 0.0415(11) Uani 1 1 d . . . . .
C75 C 0.3331(5) 0.0215(3) 0.7205(3) 0.0443(12) Uani 1 1 d . . . . .
H75 H 0.283501 -0.030723 0.727525 0.053 Uiso 1 1 calc R U . . .
C54 C -0.1226(4) -0.0043(4) 0.5816(3) 0.0480(13) Uani 1 1 d . . . . .
H54 H -0.156951 -0.046350 0.541601 0.058 Uiso 1 1 calc R U . . .
C39 C 0.1009(5) 0.5602(4) 0.6253(3) 0.0563(15) Uani 1 1 d . . . . .
C26 C 1.0267(4) 0.8294(4) 0.9312(2) 0.0432(12) Uani 1 1 d . . . . .
C19 C 0.6394(4) 0.8095(3) 0.9723(2) 0.0394(11) Uani 1 1 d . . . . .
H19 H 0.696917 0.844585 1.009785 0.047 Uiso 1 1 calc R U . . .
C60 C 0.3440(4) 0.2513(4) 0.5232(3) 0.0512(14) Uani 1 1 d . . . . .
H60 H 0.392188 0.274428 0.495827 0.061 Uiso 1 1 calc R U . . .
C36 C 0.1959(4) 0.5973(4) 0.6877(3) 0.0438(12) Uani 1 1 d . . . . .
C70 C -0.3387(6) 0.2620(6) 0.4996(4) 0.084(2) Uani 1 1 d . . . . .
H70A H -0.306983 0.292194 0.545818 0.126 Uiso 1 1 calc R U . . .
H70B H -0.420503 0.249497 0.488663 0.126 Uiso 1 1 calc R U . . .
H70C H -0.303291 0.298670 0.471280 0.126 Uiso 1 1 calc R U . . .
C47 C 0.8280(5) 0.5271(4) 0.7791(3) 0.0612(16) Uani 1 1 d . . . . .
H47A H 0.862558 0.589836 0.795933 0.092 Uiso 1 1 calc R U . . .
H47B H 0.887502 0.502045 0.779683 0.092 Uiso 1 1 calc R U . . .
H47C H 0.778627 0.501419 0.807007 0.092 Uiso 1 1 calc R U . . .
C17 C 0.5848(4) 0.7264(3) 0.8597(2) 0.0324(10) Uani 1 1 d . . . . .
C16 C 0.9667(6) 0.8473(4) 0.6905(3) 0.0654(18) Uani 1 1 d . . . . .
H16A H 0.981364 0.804325 0.660075 0.098 Uiso 1 1 calc R U . . .
H16B H 1.033080 0.875678 0.727365 0.098 Uiso 1 1 calc R U . . .
H16C H 0.951303 0.890685 0.667298 0.098 Uiso 1 1 calc R U . . .
C41 C -0.0012(5) 0.4899(5) 0.6345(4) 0.075(2) Uani 1 1 d . . . . .
H41A H 0.021491 0.442731 0.647649 0.113 Uiso 1 1 calc R U . . .
H41B H -0.059158 0.467540 0.593013 0.113 Uiso 1 1 calc R U . . .
H41C H -0.031992 0.513962 0.668779 0.113 Uiso 1 1 calc R U . . .
C35 C 0.2988(5) 0.6573(4) 0.6860(3) 0.0470(13) Uani 1 1 d . . . . .
H35 H 0.307760 0.674799 0.645734 0.056 Uiso 1 1 calc R U . . .
C48 C 0.7085(6) 0.4117(4) 0.6780(3) 0.0639(17) Uani 1 1 d . . . . .
H48A H 0.658325 0.381790 0.704016 0.096 Uiso 1 1 calc R U . . .
H48B H 0.769841 0.388804 0.677715 0.096 Uiso 1 1 calc R U . . .
H48C H 0.665278 0.402522 0.632818 0.096 Uiso 1 1 calc R U . . .
C27 C 0.9494(4) 0.7453(4) 0.9153(3) 0.0481(13) Uani 1 1 d . . . . .
H27 H 0.976203 0.698772 0.907384 0.058 Uiso 1 1 calc R U . . .
C79 C 0.4952(5) 0.0025(4) 0.8009(3) 0.0512(14) Uani 1 1 d . . . . .
C45 C 0.4988(6) 0.5894(4) 0.6127(3) 0.0623(16) Uani 1 1 d . . . . .
H45A H 0.544548 0.651252 0.625795 0.094 Uiso 1 1 calc R U . . .
H45B H 0.445958 0.574893 0.641200 0.094 Uiso 1 1 calc R U . . .
H45C H 0.456113 0.576124 0.566842 0.094 Uiso 1 1 calc R U . . .
C42 C 0.0653(6) 0.6345(5) 0.6062(4) 0.084(2) Uani 1 1 d . . . . .
H42A H 0.043927 0.662654 0.643236 0.127 Uiso 1 1 calc R U . . .
H42B H 0.000522 0.611640 0.568002 0.127 Uiso 1 1 calc R U . . .
H42C H 0.128544 0.676847 0.595080 0.127 Uiso 1 1 calc R U . . .
C29 C 1.1528(5) 0.8463(5) 0.9349(3) 0.0611(17) Uani 1 1 d . . . . .
C43 C 0.5755(5) 0.5369(4) 0.6192(2) 0.0479(13) Uani 1 1 d . . . . .
H43 H 0.525582 0.474532 0.605698 0.057 Uiso 1 1 calc R U . . .
C71 C -0.3643(7) 0.1273(7) 0.5371(6) 0.132(5) Uani 1 1 d . . . . .
H71A H -0.357233 0.070131 0.529371 0.198 Uiso 1 1 calc R U . . .
H71B H -0.444393 0.120379 0.531378 0.198 Uiso 1 1 calc R U . . .
H71C H -0.323109 0.158650 0.582066 0.198 Uiso 1 1 calc R U . . .
C40 C 0.1439(6) 0.5193(5) 0.5706(3) 0.074(2) Uani 1 1 d . . . . .
H40A H 0.205309 0.564135 0.560226 0.111 Uiso 1 1 calc R U . . .
H40B H 0.081856 0.492194 0.531241 0.111 Uiso 1 1 calc R U . . .
H40C H 0.172005 0.475283 0.585445 0.111 Uiso 1 1 calc R U . . .
C56 C -0.3047(5) -0.0624(5) 0.6177(3) 0.076(2) Uani 1 1 d . U . . .
H56A H -0.304500 -0.115677 0.632241 0.114 Uiso 1 1 calc R U . . .
H56B H -0.341992 -0.076472 0.570827 0.114 Uiso 1 1 calc R U . . .
H56C H -0.345661 -0.034828 0.643123 0.114 Uiso 1 1 calc R U . . .
C30 C 1.1984(6) 0.8020(7) 0.9870(4) 0.091(3) Uani 1 1 d . . . . .
H30A H 1.188615 0.825173 1.029992 0.137 Uiso 1 1 calc R U . . .
H30B H 1.278925 0.813313 0.989488 0.137 Uiso 1 1 calc R U . . .
H30C H 1.156612 0.739498 0.974640 0.137 Uiso 1 1 calc R U . . .
C72 C -0.3731(7) 0.1353(9) 0.4169(5) 0.158(6) Uani 1 1 d . . . . .
H72A H -0.324280 0.161737 0.388967 0.237 Uiso 1 1 calc R U . . .
H72B H -0.445568 0.143950 0.405611 0.237 Uiso 1 1 calc R U . . .
H72C H -0.386290 0.073135 0.409641 0.237 Uiso 1 1 calc R U . . .
C44 C 0.6540(6) 0.5524(5) 0.5721(3) 0.0698(19) Uani 1 1 d . . . . .
H44A H 0.608735 0.537712 0.526806 0.105 Uiso 1 1 calc R U . . .
H44B H 0.700466 0.516046 0.576497 0.105 Uiso 1 1 calc R U . . .
H44C H 0.703121 0.613464 0.582908 0.105 Uiso 1 1 calc R U . . .
C83B C 0.0141(10) 0.1398(8) 0.8375(4) 0.082(4) Uani 0.770(13) 1 d D U P A 1
H83B H -0.070247 0.116155 0.829784 0.098 Uiso 0.770(13) 1 calc R U P A 1
C31 C 1.1648(6) 0.8048(7) 0.8691(4) 0.102(3) Uani 1 1 d . . . . .
H31A H 1.123309 0.742280 0.859858 0.152 Uiso 1 1 calc R U . . .
H31B H 1.245008 0.815563 0.870707 0.152 Uiso 1 1 calc R U . . .
H31C H 1.133918 0.829765 0.834286 0.152 Uiso 1 1 calc R U . . .
C32 C 1.2240(6) 0.9408(5) 0.9533(6) 0.111(4) Uani 1 1 d . . . . .
H32A H 1.199488 0.970053 0.919587 0.166 Uiso 1 1 calc R U . . .
H32B H 1.303548 0.947584 0.956261 0.166 Uiso 1 1 calc R U . . .
H32C H 1.215438 0.966319 0.995890 0.166 Uiso 1 1 calc R U . . .
C102 C 0.8043(10) 0.4756(9) 1.0248(6) 0.149(5) Uani 1 1 d . . . . .
H10A H 0.760599 0.496680 1.053172 0.178 Uiso 1 1 calc R U . . .
H10B H 0.828760 0.518651 0.997631 0.178 Uiso 1 1 calc R U . . .
C101 C 0.7795(11) 0.3793(10) 0.9299(6) 0.163(6) Uani 1 1 d . . . . .
H10C H 0.857660 0.381129 0.946103 0.195 Uiso 1 1 calc R U . . .
H10D H 0.781336 0.422463 0.902008 0.195 Uiso 1 1 calc R U . . .
C85B C 0.0640(10) 0.1985(9) 0.9050(4) 0.124(6) Uani 0.770(13) 1 d D U P A 1
H85A H 0.145053 0.228932 0.909913 0.186 Uiso 0.770(13) 1 calc R U P A 1
H85B H 0.053091 0.163853 0.938707 0.186 Uiso 0.770(13) 1 calc R U P A 1
H85C H 0.026179 0.240802 0.910075 0.186 Uiso 0.770(13) 1 calc R U P A 1
C103 C 0.9026(11) 0.4713(11) 1.0660(8) 0.198(7) Uani 1 1 d . . . . .
H10E H 0.960500 0.473866 1.040886 0.297 Uiso 1 1 calc R U . . .
H10F H 0.882586 0.416849 1.081442 0.297 Uiso 1 1 calc R U . . .
H10G H 0.932049 0.520140 1.103922 0.297 Uiso 1 1 calc R U . . .
C80 C 0.4810(10) 0.0338(7) 0.8681(4) 0.119(4) Uani 1 1 d . . . . .
H80A H 0.504135 -0.000056 0.898464 0.179 Uiso 1 1 calc R U . . .
H80B H 0.401495 0.026783 0.865532 0.179 Uiso 1 1 calc R U . . .
H80C H 0.528195 0.095072 0.884102 0.179 Uiso 1 1 calc R U . . .
C86B C -0.0125(10) 0.2788(8) 0.7917(8) 0.063(3) Uani 0.506(3) 1 d D U P A 1
H86B H 0.029653 0.314603 0.836602 0.075 Uiso 0.506(3) 1 calc R U P A 1
C87B C 0.0034(11) 0.3398(9) 0.7439(7) 0.058(3) Uani 0.506(3) 1 d D U P A 1
H87A H 0.084165 0.366422 0.745748 0.087 Uiso 0.506(3) 1 calc R U P A 1
H87B H -0.027061 0.385160 0.756246 0.087 Uiso 0.506(3) 1 calc R U P A 1
H87C H -0.036773 0.307191 0.699145 0.087 Uiso 0.506(3) 1 calc R U P A 1
C84B C 0.0578(11) 0.0665(9) 0.8329(6) 0.099(5) Uani 0.770(13) 1 d D U P A 1
H84A H 0.021804 0.026933 0.789988 0.148 Uiso 0.770(13) 1 calc R U P A 1
H84B H 0.040284 0.035265 0.867945 0.148 Uiso 0.770(13) 1 calc R U P A 1
H84C H 0.139945 0.089375 0.837931 0.148 Uiso 0.770(13) 1 calc R U P A 1
C100 C 0.7004(13) 0.2855(10) 0.8900(8) 0.235(10) Uani 1 1 d . . . . .
H10H H 0.733146 0.267419 0.854374 0.352 Uiso 1 1 calc R U . . .
H10I H 0.625242 0.286194 0.871221 0.352 Uiso 1 1 calc R U . . .
H10J H 0.693675 0.244742 0.919524 0.352 Uiso 1 1 calc R U . . .
C81 C 0.6186(8) 0.0206(9) 0.8067(7) 0.159(6) Uani 1 1 d . . . . .
H81A H 0.660425 0.082765 0.822738 0.238 Uiso 1 1 calc R U . . .
H81B H 0.631293 0.001908 0.763471 0.238 Uiso 1 1 calc R U . . .
H81C H 0.645214 -0.011188 0.837740 0.238 Uiso 1 1 calc R U . . .
C82 C 0.4376(13) -0.0909(6) 0.7810(6) 0.191(8) Uani 1 1 d . . . . .
H82A H 0.473399 -0.119255 0.811095 0.287 Uiso 1 1 calc R U . . .
H82B H 0.442824 -0.110853 0.736073 0.287 Uiso 1 1 calc R U . . .
H82C H 0.357852 -0.105484 0.782285 0.287 Uiso 1 1 calc R U . . .
C88B C -0.1370(10) 0.2457(10) 0.7926(9) 0.077(4) Uani 0.506(3) 1 d D U P A 1
H88A H -0.183130 0.236156 0.748134 0.115 Uiso 0.506(3) 1 calc R U P A 1
H88B H -0.152750 0.288639 0.822492 0.115 Uiso 0.506(3) 1 calc R U P A 1
H88C H -0.155314 0.191157 0.807866 0.115 Uiso 0.506(3) 1 calc R U P A 1
C88A C -0.1663(16) 0.2243(17) 0.7443(16) 0.060(5) Uani 0.235(3) 1 d D U P A 3
H88D H -0.199346 0.183994 0.701528 0.091 Uiso 0.235(3) 1 calc R U P A 3
H88E H -0.197522 0.270834 0.745810 0.091 Uiso 0.235(3) 1 calc R U P A 3
H88F H -0.184211 0.193331 0.779407 0.091 Uiso 0.235(3) 1 calc R U P A 3
C86A C -0.0381(16) 0.2629(13) 0.7541(16) 0.067(4) Uani 0.235(3) 1 d D U P A 3
H86A H -0.030426 0.269978 0.708702 0.080 Uiso 0.235(3) 1 calc R U P A 3
C87A C 0.000(2) 0.3565(14) 0.7910(15) 0.060(5) Uani 0.235(3) 1 d D U P A 3
H87D H -0.044697 0.360576 0.823619 0.090 Uiso 0.235(3) 1 calc R U P A 3
H87E H -0.010846 0.392986 0.759749 0.090 Uiso 0.235(3) 1 calc R U P A 3
H87F H 0.080325 0.376150 0.813330 0.090 Uiso 0.235(3) 1 calc R U P A 3
C85A C 0.095(2) 0.0471(16) 0.8100(15) 0.053(8) Uani 0.230(13) 1 d D U P A 2
H85D H 0.066835 0.024746 0.762376 0.079 Uiso 0.230(13) 1 calc R U P A 2
H85E H 0.066846 0.000575 0.833089 0.079 Uiso 0.230(13) 1 calc R U P A 2
H85F H 0.177950 0.068696 0.821106 0.079 Uiso 0.230(13) 1 calc R U P A 2
C83A C 0.0541(19) 0.1200(13) 0.8307(10) 0.037(6) Uani 0.230(13) 1 d D U P A 2
H83A H 0.113329 0.156472 0.870889 0.044 Uiso 0.230(13) 1 calc R U P A 2
C84A C -0.047(2) 0.0808(17) 0.8570(13) 0.064(9) Uani 0.230(13) 1 d D U P A 2
H84D H -0.112636 0.090358 0.832191 0.096 Uiso 0.230(13) 1 calc R U P A 2
H84E H -0.032031 0.107911 0.903595 0.096 Uiso 0.230(13) 1 calc R U P A 2
H84F H -0.063054 0.018516 0.852498 0.096 Uiso 0.230(13) 1 calc R U P A 2
C87C C -0.044(3) 0.296(2) 0.7568(14) 0.062(5) Uani 0.259(3) 1 d D U P A 2
H87G H 0.006135 0.289114 0.728257 0.093 Uiso 0.259(3) 1 calc R U P A 2
H87H H -0.024944 0.358032 0.774880 0.093 Uiso 0.259(3) 1 calc R U P A 2
H87I H -0.122817 0.271801 0.731164 0.093 Uiso 0.259(3) 1 calc R U P A 2
C86C C -0.0301(19) 0.2500(17) 0.8125(9) 0.064(4) Uani 0.259(3) 1 d D U P A 2
H86C H -0.104879 0.205407 0.810914 0.077 Uiso 0.259(3) 1 calc R U P A 2
C88C C 0.0274(18) 0.2948(18) 0.8839(10) 0.065(6) Uani 0.259(3) 1 d D U P A 2
H88G H 0.033928 0.251426 0.909750 0.098 Uiso 0.259(3) 1 calc R U P A 2
H88H H -0.017659 0.326001 0.901685 0.098 Uiso 0.259(3) 1 calc R U P A 2
H88I H 0.103057 0.335731 0.886376 0.098 Uiso 0.259(3) 1 calc R U P A 2

loop_
_atom_site_aniso_label
_atom_site_aniso_U_11
_atom_site_aniso_U_22
_atom_site_aniso_U_33
_atom_site_aniso_U_23
_atom_site_aniso_U_13
_atom_site_aniso_U_12
La1 0.03034(14) 0.02612(14) 0.03100(14) 0.00312(10) 0.00874(11) 0.00491(10)
La2 0.02836(14) 0.02739(14) 0.03151(14) 0.00328(10) 0.00784(10) 0.00436(10)
Cl2 0.0396(6) 0.0338(6) 0.0421(6) 0.0050(5) 0.0182(5) 0.0101(5)
Cl1 0.0414(6) 0.0350(6) 0.0351(6) 0.0063(5) 0.0011(5) 0.0058(5)
K1 0.0737(9) 0.0416(7) 0.0419(6) 0.0103(5) 0.0105(6) 0.0133(6)
Cl3 0.0307(5) 0.0330(6) 0.0505(7) 0.0063(5) 0.0091(5) 0.0086(5)
Cl5 0.0584(8) 0.0406(7) 0.0412(7) 0.0122(5) 0.0137(6) 0.0187(6)
Cl4 0.0620(8) 0.0390(7) 0.0344(6) 0.0056(5) 0.0045(6) 0.0036(6)
P1 0.0396(7) 0.0320(6) 0.0364(6) 0.0003(5) 0.0145(5) 0.0073(5)
P2 0.0405(7) 0.0471(8) 0.0490(8) -0.0084(6) 0.0254(6) -0.0035(6)
N2 0.0236(17) 0.032(2) 0.0326(19) 0.0015(15) 0.0105(15) 0.0051(15)
N1 0.0320(19) 0.0223(18) 0.033(2) 0.0002(15) 0.0102(16) 0.0021(15)
C10 0.034(2) 0.032(2) 0.026(2) 0.0064(18) 0.0041(18) 0.0051(19)
C50 0.023(2) 0.035(3) 0.034(2) 0.0054(19) 0.0051(18) 0.0035(18)
C51 0.026(2) 0.036(3) 0.035(2) 0.0058(19) 0.0090(19) 0.0035(19)
C23 0.038(2) 0.031(2) 0.030(2) 0.0027(18) 0.0053(19) 0.004(2)
C62 0.027(2) 0.035(3) 0.034(2) 0.0013(19) 0.0101(19) 0.0029(19)
C15 0.042(3) 0.028(2) 0.042(3) 0.006(2) 0.012(2) 0.007(2)
C24 0.036(3) 0.038(3) 0.043(3) -0.002(2) 0.005(2) 0.003(2)
C63 0.031(2) 0.040(3) 0.036(2) 0.011(2) 0.0105(19) 0.010(2)
C58 0.031(2) 0.043(3) 0.039(3) 0.010(2) 0.013(2) 0.012(2)
C57 0.031(2) 0.028(2) 0.033(2) 0.0000(18) 0.0104(19) 0.0056(18)
C14 0.054(3) 0.035(3) 0.043(3) 0.010(2) 0.014(2) 0.002(2)
C11 0.035(2) 0.039(3) 0.030(2) 0.0055(19) 0.0111(19) 0.007(2)
C73 0.032(2) 0.030(2) 0.035(2) 0.0020(19) 0.0131(19) 0.0080(19)
C25 0.037(3) 0.040(3) 0.049(3) 0.000(2) 0.006(2) -0.005(2)
C59 0.043(3) 0.052(3) 0.046(3) 0.022(2) 0.016(2) 0.017(2)
C74 0.034(2) 0.028(2) 0.042(3) 0.001(2) 0.010(2) 0.0031(19)
C21 0.040(3) 0.045(3) 0.041(3) 0.006(2) 0.015(2) 0.015(2)
O100 0.083(4) 0.131(6) 0.096(4) 0.028(4) 0.032(3) 0.045(4)
C52 0.028(2) 0.060(4) 0.040(3) 0.012(2) 0.011(2) 0.001(2)
C22 0.035(2) 0.028(2) 0.038(2) 0.0066(19) 0.011(2) 0.0107(19)
C78 0.033(2) 0.032(3) 0.043(3) 0.005(2) 0.013(2) 0.007(2)
C68 0.044(3) 0.062(4) 0.037(3) 0.009(2) 0.014(2) 0.027(3)
C28 0.039(3) 0.035(3) 0.044(3) -0.001(2) 0.003(2) 0.007(2)
C66 0.031(2) 0.055(3) 0.046(3) -0.001(2) 0.006(2) 0.017(2)
C33 0.035(2) 0.031(2) 0.036(2) 0.0037(19) 0.009(2) 0.014(2)
C34 0.040(3) 0.038(3) 0.038(3) 0.008(2) 0.007(2) 0.011(2)
C12 0.051(3) 0.041(3) 0.041(3) 0.011(2) 0.022(2) 0.013(2)
C55 0.035(2) 0.034(3) 0.032(2) 0.0044(19) 0.006(2) 0.002(2)
C65 0.039(3) 0.055(3) 0.052(3) -0.007(3) 0.006(2) 0.026(3)
C77 0.035(3) 0.042(3) 0.045(3) 0.004(2) 0.008(2) 0.013(2)
C13 0.049(3) 0.047(3) 0.043(3) 0.012(2) 0.020(2) 0.007(2)
C37 0.036(3) 0.042(3) 0.059(3) 0.009(2) 0.010(2) 0.014(2)
C38 0.037(3) 0.044(3) 0.044(3) 0.012(2) 0.010(2) 0.021(2)
C67 0.041(3) 0.065(4) 0.036(3) -0.005(2) -0.001(2) 0.020(3)
C69 0.036(3) 0.086(5) 0.058(4) -0.016(3) 0.003(3) 0.023(3)
C20 0.050(3) 0.046(3) 0.038(3) -0.002(2) 0.014(2) 0.020(2)
C18 0.036(2) 0.031(2) 0.038(3) 0.0041(19) 0.011(2) 0.007(2)
C61 0.031(2) 0.059(3) 0.048(3) 0.022(3) 0.019(2) 0.016(2)
C46 0.049(3) 0.038(3) 0.057(3) 0.006(2) 0.025(3) 0.017(2)
C64 0.035(3) 0.044(3) 0.050(3) -0.008(2) 0.002(2) 0.010(2)
C53 0.028(2) 0.060(4) 0.042(3) 0.011(3) 0.003(2) -0.008(2)
C76 0.051(3) 0.038(3) 0.043(3) 0.005(2) 0.019(2) 0.025(2)
C75 0.051(3) 0.035(3) 0.050(3) 0.009(2) 0.025(3) 0.013(2)
C54 0.041(3) 0.045(3) 0.037(3) 0.000(2) -0.002(2) -0.005(2)
C39 0.046(3) 0.062(4) 0.051(3) -0.001(3) -0.008(3) 0.020(3)
C26 0.038(3) 0.050(3) 0.038(3) 0.005(2) 0.010(2) 0.012(2)
C19 0.039(3) 0.036(3) 0.037(3) -0.001(2) 0.007(2) 0.010(2)
C60 0.038(3) 0.067(4) 0.058(3) 0.030(3) 0.027(3) 0.016(3)
C36 0.038(3) 0.048(3) 0.044(3) 0.003(2) 0.004(2) 0.020(2)
C70 0.062(4) 0.128(7) 0.093(6) 0.042(5) 0.033(4) 0.059(5)
C47 0.056(4) 0.063(4) 0.066(4) 0.010(3) 0.013(3) 0.026(3)
C17 0.034(2) 0.031(2) 0.032(2) 0.0043(18) 0.0086(19) 0.0104(19)
C16 0.066(4) 0.061(4) 0.068(4) 0.017(3) 0.039(3) 0.009(3)
C41 0.044(3) 0.089(5) 0.071(4) -0.009(4) -0.008(3) 0.015(3)
C35 0.053(3) 0.051(3) 0.042(3) 0.018(2) 0.012(2) 0.022(3)
C48 0.070(4) 0.045(3) 0.083(4) 0.003(3) 0.038(4) 0.023(3)
C27 0.041(3) 0.045(3) 0.052(3) -0.002(2) 0.006(2) 0.014(2)
C79 0.061(4) 0.051(3) 0.054(3) 0.021(3) 0.022(3) 0.028(3)
C45 0.069(4) 0.066(4) 0.045(3) 0.007(3) 0.009(3) 0.020(3)
C42 0.073(5) 0.091(6) 0.079(5) 0.003(4) -0.025(4) 0.045(4)
C29 0.034(3) 0.079(5) 0.064(4) 0.009(3) 0.011(3) 0.015(3)
C43 0.050(3) 0.048(3) 0.034(3) -0.005(2) 0.012(2) 0.006(3)
C71 0.050(4) 0.139(9) 0.248(13) 0.119(10) 0.063(6) 0.041(5)
C40 0.062(4) 0.095(6) 0.050(4) -0.010(3) -0.013(3) 0.033(4)
C56 0.035(3) 0.098(5) 0.056(4) 0.012(4) 0.006(3) -0.023(3)
C30 0.045(4) 0.144(8) 0.089(6) 0.033(5) 0.010(4) 0.039(5)
C72 0.044(4) 0.251(15) 0.121(8) -0.093(9) -0.027(5) 0.057(7)
C44 0.078(5) 0.079(5) 0.037(3) 0.002(3) 0.018(3) 0.010(4)
C83B 0.073(6) 0.101(7) 0.044(4) 0.010(5) 0.033(4) -0.016(5)
C31 0.059(4) 0.162(10) 0.090(6) 0.010(6) 0.035(4) 0.044(5)
C32 0.044(4) 0.075(6) 0.207(11) 0.015(6) 0.049(5) 0.007(4)
C102 0.138(10) 0.162(12) 0.111(8) -0.051(8) -0.023(7) 0.069(9)
C101 0.147(11) 0.213(16) 0.119(9) -0.019(9) 0.062(8) 0.057(11)
C85B 0.104(8) 0.176(12) 0.037(5) 0.006(6) 0.027(5) -0.024(8)
C103 0.111(10) 0.234(19) 0.200(16) -0.028(13) -0.018(10) 0.057(11)
C80 0.191(11) 0.173(10) 0.058(5) 0.042(6) 0.030(6) 0.141(9)
C86B 0.047(5) 0.068(6) 0.069(7) -0.011(6) 0.035(5) 0.016(5)
C87B 0.047(6) 0.055(6) 0.081(7) 0.013(6) 0.021(6) 0.028(5)
C84B 0.076(8) 0.099(9) 0.073(7) 0.063(7) -0.011(6) -0.037(7)
C100 0.204(16) 0.181(15) 0.242(18) -0.105(14) -0.098(14) 0.110(13)
C81 0.117(8) 0.229(14) 0.257(14) 0.199(13) 0.114(9) 0.131(9)
C82 0.292(17) 0.049(5) 0.148(10) 0.037(6) -0.103(11) 0.021(8)
C88B 0.057(6) 0.072(7) 0.107(8) 0.002(7) 0.039(7) 0.026(6)
C88A 0.043(9) 0.054(10) 0.095(12) 0.010(10) 0.029(10) 0.027(8)
C86A 0.051(6) 0.065(7) 0.085(8) 0.003(7) 0.034(7) 0.016(6)
C87A 0.053(8) 0.057(9) 0.082(10) 0.013(8) 0.019(8) 0.035(7)
C85A 0.031(11) 0.067(15) 0.048(14) 0.024(11) 0.014(10) -0.007(10)
C83A 0.038(9) 0.035(9) 0.031(9) -0.008(7) 0.020(7) 0.004(7)
C84A 0.056(14) 0.054(14) 0.070(15) 0.000(11) 0.017(11) 0.005(11)
C87C 0.051(8) 0.060(9) 0.086(9) 0.017(8) 0.021(7) 0.030(7)
C86C 0.047(6) 0.067(8) 0.076(8) 0.002(7) 0.032(7) 0.014(6)
C88C 0.047(9) 0.077(12) 0.063(10) -0.010(10) 0.039(8) 0.007(9)

loop_
_atom_type_symbol
_atom_type_description
_atom_type_scat_dispersion_real
_atom_type_scat_dispersion_imag
_atom_type_scat_source
C C 0.0033 0.0016 'International Tables Vol C Tables 4.2.6.8 and 6.1.1.4'
H H 0.0000 0.0000 'International Tables Vol C Tables 4.2.6.8 and 6.1.1.4'
Cl Cl 0.1484 0.1585 'International Tables Vol C Tables 4.2.6.8 and 6.1.1.4'
K K 0.2009 0.2494 'International Tables Vol C Tables 4.2.6.8 and 6.1.1.4'
La La -0.2871 2.4523 'International Tables Vol C Tables 4.2.6.8 and 6.1.1.4'
N N 0.0061 0.0033 'International Tables Vol C Tables 4.2.6.8 and 6.1.1.4'
O O 0.0106 0.0060 'International Tables Vol C Tables 4.2.6.8 and 6.1.1.4'
P P 0.1023 0.0942 'International Tables Vol C Tables 4.2.6.8 and 6.1.1.4'

loop_
_geom_angle_atom_site_label_1
_geom_angle_atom_site_label_2
_geom_angle_atom_site_label_3
_geom_angle
_geom_angle_site_symmetry_1
_geom_angle_site_symmetry_3
_geom_angle_publ_flag
La2 La1 K1 60.065(18) . . ?
Cl2 La1 La2 44.20(2) . . ?
Cl2 La1 K1 47.78(3) . . ?
Cl2 La1 P1 147.44(3) . . ?
Cl2 La1 C22 100.66(9) . . ?
Cl2 La1 C33 94.08(9) . . ?
Cl2 La1 C17 122.78(9) . . ?
Cl1 La1 La2 44.49(2) . . ?
Cl1 La1 Cl2 73.08(3) . . ?
Cl1 La1 K1 104.44(3) . . ?
Cl1 La1 P1 83.01(4) . . ?
Cl1 La1 C22 121.90(9) . . ?
Cl1 La1 C33 93.94(9) . . ?
Cl1 La1 C17 137.82(9) . . ?
Cl3 La1 La2 45.09(2) . . ?
Cl3 La1 Cl2 75.19(3) . . ?
Cl3 La1 Cl1 76.37(4) . . ?
Cl3 La1 K1 50.05(3) . . ?
Cl3 La1 P1 77.97(4) . . ?
Cl3 La1 C22 159.80(9) . . ?
Cl3 La1 C33 167.16(10) . . ?
Cl3 La1 C17 142.38(9) . . ?
Cl4 La1 La2 103.11(3) . . ?
Cl4 La1 Cl2 78.90(4) . . ?
Cl4 La1 Cl1 147.35(4) . . ?
Cl4 La1 K1 43.04(3) . . ?
Cl4 La1 Cl3 80.58(4) . . ?
Cl4 La1 P1 114.47(4) . . ?
Cl4 La1 C22 79.22(9) . . ?
Cl4 La1 C33 104.59(9) . . ?
Cl4 La1 C17 72.39(9) . . ?
P1 La1 La2 103.29(2) . . ?
P1 La1 K1 121.82(3) . . ?
P1 La1 C22 110.77(9) . . ?
N1 La1 La2 165.05(9) . . ?
N1 La1 Cl2 149.67(9) . . ?
N1 La1 Cl1 124.10(9) . . ?
N1 La1 K1 130.77(9) . . ?
N1 La1 Cl3 130.11(10) . . ?
N1 La1 Cl4 88.48(9) . . ?
N1 La1 P1 62.80(9) . . ?
N1 La1 C22 49.54(12) . . ?
N1 La1 C33 62.37(13) . . ?
N1 La1 C17 27.26(12) . . ?
C22 La1 La2 141.34(8) . . ?
C22 La1 K1 112.49(9) . . ?
C33 La1 La2 122.10(9) . . ?
C33 La1 K1 126.78(9) . . ?
C33 La1 P1 109.59(9) . . ?
C33 La1 C22 27.97(12) . . ?
C33 La1 C17 49.79(13) . . ?
C17 La1 La2 166.82(9) . . ?
C17 La1 K1 114.44(9) . . ?
C17 La1 P1 89.77(9) . . ?
C17 La1 C22 26.67(12) . . ?
La1 La2 K1 63.404(18) . . ?
Cl2 La2 La1 45.99(2) . . ?
Cl2 La2 Cl1 74.11(4) . . ?
Cl2 La2 K1 49.79(3) . . ?
Cl2 La2 Cl3 75.26(3) . . ?
Cl2 La2 P2 80.65(4) . . ?
Cl2 La2 C62 155.34(10) . . ?
Cl2 La2 C57 142.33(9) . . ?
Cl2 La2 C73 163.78(9) . . ?
Cl1 La2 La1 44.04(2) . . ?
Cl1 La2 K1 107.33(3) . . ?
Cl1 La2 Cl3 74.65(3) . . ?
Cl1 La2 P2 112.21(4) . . ?
Cl1 La2 C62 81.50(10) . . ?
Cl1 La2 C57 76.19(9) . . ?
Cl1 La2 C73 106.16(9) . . ?
Cl3 La2 La1 43.37(2) . . ?
Cl3 La2 K1 52.02(3) . . ?
Cl3 La2 P2 152.03(4) . . ?
Cl3 La2 C62 95.01(9) . . ?
Cl3 La2 C57 118.09(9) . . ?
Cl3 La2 C73 89.07(9) . . ?
Cl5 La2 La1 107.57(3) . . ?
Cl5 La2 Cl2 86.37(4) . . ?
Cl5 La2 Cl1 151.48(4) . . ?
Cl5 La2 K1 44.83(3) . . ?
Cl5 La2 Cl3 80.45(4) . . ?
Cl5 La2 P2 84.08(5) . . ?
Cl5 La2 C62 114.76(10) . . ?
Cl5 La2 C57 129.02(10) . . ?
Cl5 La2 C73 86.90(10) . . ?
P2 La2 La1 122.58(3) . . ?
P2 La2 K1 101.15(3) . . ?
N2 La2 La1 136.34(9) . . ?
N2 La2 Cl2 133.20(9) . . ?
N2 La2 Cl1 92.41(10) . . ?
N2 La2 K1 158.77(9) . . ?
N2 La2 Cl3 144.87(9) . . ?
N2 La2 Cl5 116.07(10) . . ?
N2 La2 P2 63.10(9) . . ?
N2 La2 C62 50.28(12) . . ?
N2 La2 C57 27.26(11) . . ?
N2 La2 C73 62.87(12) . . ?
C62 La2 La1 112.03(9) . . ?
C62 La2 K1 138.85(9) . . ?
C62 La2 P2 112.65(9) . . ?
C57 La2 La1 117.96(9) . . ?
C57 La2 K1 165.89(9) . . ?
C57 La2 P2 89.73(9) . . ?
C57 La2 C62 27.14(12) . . ?
C57 La2 C73 49.86(13) . . ?
C73 La2 La1 123.12(9) . . ?
C73 La2 K1 116.70(9) . . ?
C73 La2 P2 113.29(9) . . ?
C73 La2 C62 27.90(13) . . ?
La1 Cl2 K1 90.08(4) . . ?
La2 Cl2 La1 89.80(3) . . ?
La2 Cl2 K1 88.08(4) . . ?
La1 Cl1 La2 91.47(3) . . ?
La1 K1 K1 70.78(3) . 2_667 ?
La2 K1 La1 56.531(17) . . ?
La2 K1 K1 116.64(5) . 2_667 ?
Cl2 K1 La1 42.14(3) . . ?
Cl2 K1 La2 42.12(3) . . ?
Cl2 K1 K1 75.60(4) . 2_667 ?
Cl2 K1 Cl3 64.15(4) . . ?
Cl2 K1 C20 131.68(11) . 2_667 ?
Cl3 K1 La1 39.86(2) . . ?
Cl3 K1 La2 42.81(2) . . ?
Cl3 K1 K1 108.90(5) . 2_667 ?
Cl5 K1 La1 95.06(4) . . ?
Cl5 K1 La2 39.05(3) . . ?
Cl5 K1 Cl2 74.56(4) . . ?
Cl5 K1 K1 147.38(7) . 2_667 ?
Cl5 K1 Cl3 68.83(4) . . ?
Cl5 K1 Cl4 122.95(6) . 2_667 ?
Cl5 K1 Cl4 132.76(5) . . ?
Cl5 K1 C20 70.33(10) . 2_667 ?
Cl4 K1 La1 38.01(3) . . ?
Cl4 K1 La1 108.06(4) 2_667 . ?
Cl4 K1 La2 94.54(4) . . ?
Cl4 K1 La2 124.89(5) 2_667 . ?
Cl4 K1 Cl2 70.11(4) . . ?
Cl4 K1 Cl2 88.80(5) 2_667 . ?
Cl4 K1 K1 43.46(3) 2_667 2_667 ?
Cl4 K1 K1 43.44(3) . 2_667 ?
Cl4 K1 Cl3 147.66(6) 2_667 . ?
Cl4 K1 Cl3 68.02(4) . . ?
Cl4 K1 Cl4 86.90(5) 2_667 . ?
Cl4 K1 C20 83.56(9) 2_667 2_667 ?
Cl4 K1 C20 155.73(11) . 2_667 ?
O100 K1 La1 100.30(13) . . ?
O100 K1 La2 120.71(13) . . ?
O100 K1 Cl2 142.07(13) . . ?
O100 K1 K1 99.69(15) . 2_667 ?
O100 K1 Cl3 82.93(13) . . ?
O100 K1 Cl5 111.93(15) . . ?
O100 K1 Cl4 80.75(15) . . ?
O100 K1 Cl4 113.90(14) . 2_667 ?
O100 K1 C20 82.83(16) . 2_667 ?
C20 K1 La1 165.02(9) 2_667 . ?
C20 K1 La2 109.22(9) 2_667 . ?
C20 K1 K1 123.41(10) 2_667 2_667 ?
C20 K1 Cl3 127.32(10) 2_667 . ?
La1 Cl3 La2 91.54(3) . . ?
La1 Cl3 K1 90.09(4) . . ?
La2 Cl3 K1 85.17(4) . . ?
La2 Cl5 K1 96.12(5) . . ?
La1 Cl4 K1 123.87(6) . 2_667 ?
La1 Cl4 K1 98.95(5) . . ?
K1 Cl4 K1 93.10(5) 2_667 . ?
C11 P1 La1 102.06(15) . . ?
C11 P1 C46 103.9(2) . . ?
C11 P1 C43 103.7(2) . . ?
C46 P1 La1 125.07(18) . . ?
C46 P1 C43 105.0(3) . . ?
C43 P1 La1 114.56(18) . . ?
C51 P2 La2 101.88(15) . . ?
C51 P2 C83B 104.5(4) . . ?
C51 P2 C86B 113.1(5) . . ?
C51 P2 C86A 90.3(8) . . ?
C51 P2 C83A 98.6(7) . . ?
C83B P2 La2 126.2(4) . . ?
C83B P2 C86B 96.8(6) . . ?
C86B P2 La2 114.4(4) . . ?
C86A P2 La2 114.5(8) . . ?
C83A P2 La2 108.1(6) . . ?
C86C P2 La2 130.8(9) . . ?
C86C P2 C51 115.9(8) . . ?
C86C P2 C83A 96.6(10) . . ?
C50 N2 La2 137.2(3) . . ?
C50 N2 C57 121.9(4) . . ?
C57 N2 La2 100.9(3) . . ?
C10 N1 La1 138.8(3) . . ?
C10 N1 C17 119.5(4) . . ?
C17 N1 La1 101.2(3) . . ?
N1 C10 C15 123.8(4) . . ?
N1 C10 C11 118.9(4) . . ?
C15 C10 C11 117.3(4) . . ?
N2 C50 C51 119.5(4) . . ?
N2 C50 C55 122.8(4) . . ?
C55 C50 C51 117.7(4) . . ?
C50 C51 P2 116.5(3) . . ?
C52 C51 P2 124.3(4) . . ?
C52 C51 C50 119.1(4) . . ?
C24 C23 C28 117.3(5) . . ?
C24 C23 C18 119.8(5) . . ?
C28 C23 C18 122.9(4) . . ?
C57 C62 La2 73.1(2) . . ?
C57 C62 C73 121.8(4) . . ?
C73 C62 La2 73.4(2) . . ?
C61 C62 La2 130.5(3) . . ?
C61 C62 C57 118.9(4) . . ?
C61 C62 C73 119.2(4) . . ?
C10 C15 H15 119.3 . . ?
C14 C15 C10 121.4(5) . . ?
C14 C15 H15 119.3 . . ?
C23 C24 H24 119.6 . . ?
C23 C24 C25 120.8(5) . . ?
C25 C24 H24 119.6 . . ?
C68 C63 C58 119.7(4) . . ?
C68 C63 C64 117.0(4) . . ?
C64 C63 C58 123.2(4) . . ?
C57 C58 C63 121.6(4) . . ?
C59 C58 C63 118.6(4) . . ?
C59 C58 C57 119.8(4) . . ?
N2 C57 La2 51.8(2) . . ?
N2 C57 C62 117.0(4) . . ?
N2 C57 C58 124.1(4) . . ?
C62 C57 La2 79.8(3) . . ?
C58 C57 La2 133.6(3) . . ?
C58 C57 C62 118.3(4) . . ?
C15 C14 H14 118.9 . . ?
C15 C14 C13 122.3(5) . . ?
C13 C14 H14 118.9 . . ?
C10 C11 P1 116.7(3) . . ?
C12 C11 P1 123.8(4) . . ?
C12 C11 C10 119.4(5) . . ?
C62 C73 La2 78.7(3) . . ?
C74 C73 La2 100.3(3) . . ?
C74 C73 C62 122.7(4) . . ?
C74 C73 C78 115.7(4) . . ?
C78 C73 La2 95.9(3) . . ?
C78 C73 C62 121.4(4) . . ?
C24 C25 H25 118.9 . . ?
C26 C25 C24 122.1(5) . . ?
C26 C25 H25 118.9 . . ?
C58 C59 H59 119.5 . . ?
C58 C59 C60 120.9(5) . . ?
C60 C59 H59 119.5 . . ?
C73 C74 H74 119.3 . . ?
C75 C74 C73 121.4(5) . . ?
C75 C74 H74 119.3 . . ?
C22 C21 H21 119.8 . . ?
C20 C21 H21 119.8 . . ?
C20 C21 C22 120.4(5) . . ?
C102 O100 K1 116.0(6) . . ?
C101 O100 K1 117.1(7) . . ?
C101 O100 C102 108.6(9) . . ?
C51 C52 H52 118.6 . . ?
C53 C52 C51 122.8(5) . . ?
C53 C52 H52 118.6 . . ?
C21 C22 La1 132.8(3) . . ?
C21 C22 C33 118.2(4) . . ?
C21 C22 C17 120.7(4) . . ?
C33 C22 La1 70.9(2) . . ?
C17 C22 La1 72.3(3) . . ?
C17 C22 C33 121.0(4) . . ?
C73 C78 H78 118.9 . . ?
C77 C78 C73 122.2(5) . . ?
C77 C78 H78 118.9 . . ?
C63 C68 H68 119.5 . . ?
C67 C68 C63 121.0(5) . . ?
C67 C68 H68 119.5 . . ?
C23 C28 H28 119.6 . . ?
C27 C28 C23 120.8(5) . . ?
C27 C28 H28 119.6 . . ?
C65 C66 C69 121.7(5) . . ?
C67 C66 C65 116.0(5) . . ?
C67 C66 C69 122.3(5) . . ?
C22 C33 La1 81.1(3) . . ?
C34 C33 La1 102.4(3) . . ?
C34 C33 C22 120.9(4) . . ?
C38 C33 La1 90.1(3) . . ?
C38 C33 C22 121.8(4) . . ?
C38 C33 C34 117.2(4) . . ?
C33 C34 H34 119.7 . . ?
C35 C34 C33 120.6(5) . . ?
C35 C34 H34 119.7 . . ?
C11 C12 H12 118.8 . . ?
C11 C12 C13 122.3(5) . . ?
C13 C12 H12 118.8 . . ?
C50 C55 H55 119.6 . . ?
C54 C55 C50 120.7(5) . . ?
C54 C55 H55 119.6 . . ?
C66 C65 H65 118.7 . . ?
C64 C65 C66 122.5(5) . . ?
C64 C65 H65 118.7 . . ?
C78 C77 H77 118.9 . . ?
C78 C77 C76 122.3(5) . . ?
C76 C77 H77 118.9 . . ?
C14 C13 C12 116.7(5) . . ?
C14 C13 C16 121.0(5) . . ?
C12 C13 C16 122.2(5) . . ?
C38 C37 H37 119.1 . . ?
C36 C37 H37 119.1 . . ?
C36 C37 C38 121.8(5) . . ?
C33 C38 C37 121.0(5) . . ?
C33 C38 H38 119.5 . . ?
C37 C38 H38 119.5 . . ?
C68 C67 H67 118.9 . . ?
C66 C67 C68 122.3(5) . . ?
C66 C67 H67 118.9 . . ?
C66 C69 C70 111.2(6) . . ?
C66 C69 C72 111.3(5) . . ?
C71 C69 C66 108.6(6) . . ?
C71 C69 C70 106.8(6) . . ?
C71 C69 C72 114.7(9) . . ?
C72 C69 C70 104.3(7) . . ?
K1 C20 H20 81.0 2_667 . ?
C21 C20 K1 94.4(3) . 2_667 ?
C21 C20 H20 120.2 . . ?
C21 C20 C19 119.6(5) . . ?
C19 C20 K1 94.6(3) . 2_667 ?
C19 C20 H20 120.2 . . ?
C19 C18 C23 117.3(4) . . ?
C19 C18 C17 119.8(4) . . ?
C17 C18 C23 122.9(4) . . ?
C62 C61 H61 119.2 . . ?
C60 C61 C62 121.7(5) . . ?
C60 C61 H61 119.2 . . ?
P1 C46 H46 108.0 . . ?
C47 C46 P1 109.1(4) . . ?
C47 C46 H46 108.0 . . ?
C48 C46 P1 111.6(4) . . ?
C48 C46 H46 108.0 . . ?
C48 C46 C47 111.9(5) . . ?
C63 C64 H64 119.5 . . ?
C65 C64 C63 121.0(5) . . ?
C65 C64 H64 119.5 . . ?
C52 C53 C56 120.8(5) . . ?
C54 C53 C52 117.8(4) . . ?
C54 C53 C56 121.4(5) . . ?
C77 C76 C75 115.6(5) . . ?
C77 C76 C79 122.0(5) . . ?
C75 C76 C79 122.3(5) . . ?
C74 C75 C76 122.8(5) . . ?
C74 C75 H75 118.6 . . ?
C76 C75 H75 118.6 . . ?
C55 C54 H54 119.1 . . ?
C53 C54 C55 121.8(5) . . ?
C53 C54 H54 119.1 . . ?
C36 C39 C42 107.8(5) . . ?
C36 C39 C40 109.1(5) . . ?
C41 C39 C36 112.6(5) . . ?
C41 C39 C42 109.2(6) . . ?
C41 C39 C40 107.1(6) . . ?
C40 C39 C42 111.0(6) . . ?
C25 C26 C27 116.3(5) . . ?
C25 C26 C29 123.5(5) . . ?
C27 C26 C29 120.2(5) . . ?
C20 C19 C18 121.4(5) . . ?
C20 C19 H19 119.3 . . ?
C18 C19 H19 119.3 . . ?
C59 C60 H60 119.9 . . ?
C61 C60 C59 120.1(5) . . ?
C61 C60 H60 119.9 . . ?
C37 C36 C39 123.4(5) . . ?
C37 C36 C35 116.8(5) . . ?
C35 C36 C39 119.7(5) . . ?
C69 C70 H70A 109.5 . . ?
C69 C70 H70B 109.5 . . ?
C69 C70 H70C 109.5 . . ?
H70A C70 H70B 109.5 . . ?
H70A C70 H70C 109.5 . . ?
H70B C70 H70C 109.5 . . ?
C46 C47 H47A 109.5 . . ?
C46 C47 H47B 109.5 . . ?
C46 C47 H47C 109.5 . . ?
H47A C47 H47B 109.5 . . ?
H47A C47 H47C 109.5 . . ?
H47B C47 H47C 109.5 . . ?
N1 C17 La1 51.6(2) . . ?
N1 C17 C22 116.8(4) . . ?
N1 C17 C18 124.6(4) . . ?
C22 C17 La1 81.0(3) . . ?
C18 C17 La1 131.7(3) . . ?
C18 C17 C22 118.0(4) . . ?
C13 C16 H16A 109.5 . . ?
C13 C16 H16B 109.5 . . ?
C13 C16 H16C 109.5 . . ?
H16A C16 H16B 109.5 . . ?
H16A C16 H16C 109.5 . . ?
H16B C16 H16C 109.5 . . ?
C39 C41 H41A 109.5 . . ?
C39 C41 H41B 109.5 . . ?
C39 C41 H41C 109.5 . . ?
H41A C41 H41B 109.5 . . ?
H41A C41 H41C 109.5 . . ?
H41B C41 H41C 109.5 . . ?
C34 C35 C36 122.5(5) . . ?
C34 C35 H35 118.8 . . ?
C36 C35 H35 118.8 . . ?
C46 C48 H48A 109.5 . . ?
C46 C48 H48B 109.5 . . ?
C46 C48 H48C 109.5 . . ?
H48A C48 H48B 109.5 . . ?
H48A C48 H48C 109.5 . . ?
H48B C48 H48C 109.5 . . ?
C28 C27 C26 122.6(5) . . ?
C28 C27 H27 118.7 . . ?
C26 C27 H27 118.7 . . ?
C80 C79 C76 108.2(5) . . ?
C81 C79 C76 112.3(5) . . ?
C81 C79 C80 107.2(8) . . ?
C82 C79 C76 112.2(6) . . ?
C82 C79 C80 109.4(9) . . ?
C82 C79 C81 107.5(9) . . ?
H45A C45 H45B 109.5 . . ?
H45A C45 H45C 109.5 . . ?
H45B C45 H45C 109.5 . . ?
C43 C45 H45A 109.5 . . ?
C43 C45 H45B 109.5 . . ?
C43 C45 H45C 109.5 . . ?
C39 C42 H42A 109.5 . . ?
C39 C42 H42B 109.5 . . ?
C39 C42 H42C 109.5 . . ?
H42A C42 H42B 109.5 . . ?
H42A C42 H42C 109.5 . . ?
H42B C42 H42C 109.5 . . ?
C26 C29 C30 109.7(5) . . ?
C31 C29 C26 108.7(5) . . ?
C31 C29 C30 107.0(7) . . ?
C32 C29 C26 113.0(6) . . ?
C32 C29 C30 107.7(7) . . ?
C32 C29 C31 110.6(7) . . ?
P1 C43 H43 106.9 . . ?
C45 C43 P1 108.7(4) . . ?
C45 C43 H43 106.9 . . ?
C45 C43 C44 111.6(5) . . ?
C44 C43 P1 115.6(4) . . ?
C44 C43 H43 106.9 . . ?
C69 C71 H71A 109.5 . . ?
C69 C71 H71B 109.5 . . ?
C69 C71 H71C 109.5 . . ?
H71A C71 H71B 109.5 . . ?
H71A C71 H71C 109.5 . . ?
H71B C71 H71C 109.5 . . ?
C39 C40 H40A 109.5 . . ?
C39 C40 H40B 109.5 . . ?
C39 C40 H40C 109.5 . . ?
H40A C40 H40B 109.5 . . ?
H40A C40 H40C 109.5 . . ?
H40B C40 H40C 109.5 . . ?
C53 C56 H56A 109.5 . . ?
C53 C56 H56B 109.5 . . ?
C53 C56 H56C 109.5 . . ?
H56A C56 H56B 109.5 . . ?
H56A C56 H56C 109.5 . . ?
H56B C56 H56C 109.5 . . ?
C29 C30 H30A 109.5 . . ?
C29 C30 H30B 109.5 . . ?
C29 C30 H30C 109.5 . . ?
H30A C30 H30B 109.5 . . ?
H30A C30 H30C 109.5 . . ?
H30B C30 H30C 109.5 . . ?
C69 C72 H72A 109.5 . . ?
C69 C72 H72B 109.5 . . ?
C69 C72 H72C 109.5 . . ?
H72A C72 H72B 109.5 . . ?
H72A C72 H72C 109.5 . . ?
H72B C72 H72C 109.5 . . ?
C43 C44 H44A 109.5 . . ?
C43 C44 H44B 109.5 . . ?
C43 C44 H44C 109.5 . . ?
H44A C44 H44B 109.5 . . ?
H44A C44 H44C 109.5 . . ?
H44B C44 H44C 109.5 . . ?
P2 C83B H83B 109.4 . . ?
C85B C83B P2 111.1(8) . . ?
C85B C83B H83B 109.4 . . ?
C84B C83B P2 107.7(6) . . ?
C84B C83B H83B 109.4 . . ?
C84B C83B C85B 109.9(12) . . ?
C29 C31 H31A 109.5 . . ?
C29 C31 H31B 109.5 . . ?
C29 C31 H31C 109.5 . . ?
H31A C31 H31B 109.5 . . ?
H31A C31 H31C 109.5 . . ?
H31B C31 H31C 109.5 . . ?
C29 C32 H32A 109.5 . . ?
C29 C32 H32B 109.5 . . ?
C29 C32 H32C 109.5 . . ?
H32A C32 H32B 109.5 . . ?
H32A C32 H32C 109.5 . . ?
H32B C32 H32C 109.5 . . ?
O100 C102 H10A 108.6 . . ?
O100 C102 H10B 108.6 . . ?
O100 C102 C103 114.6(12) . . ?
H10A C102 H10B 107.6 . . ?
C103 C102 H10A 108.6 . . ?
C103 C102 H10B 108.6 . . ?
O100 C101 H10C 110.8 . . ?
O100 C101 H10D 110.8 . . ?
O100 C101 C100 105.0(12) . . ?
H10C C101 H10D 108.8 . . ?
C100 C101 H10C 110.8 . . ?
C100 C101 H10D 110.8 . . ?
C83B C85B H85A 109.5 . . ?
C83B C85B H85B 109.5 . . ?
C83B C85B H85C 109.5 . . ?
H85A C85B H85B 109.5 . . ?
H85A C85B H85C 109.5 . . ?
H85B C85B H85C 109.5 . . ?
C102 C103 H10E 109.5 . . ?
C102 C103 H10F 109.5 . . ?
C102 C103 H10G 109.5 . . ?
H10E C103 H10F 109.5 . . ?
H10E C103 H10G 109.5 . . ?
H10F C103 H10G 109.5 . . ?
C79 C80 H80A 109.5 . . ?
C79 C80 H80B 109.5 . . ?
C79 C80 H80C 109.5 . . ?
H80A C80 H80B 109.5 . . ?
H80A C80 H80C 109.5 . . ?
H80B C80 H80C 109.5 . . ?
P2 C86B H86B 106.8 . . ?
C87B C86B P2 110.7(8) . . ?
C87B C86B H86B 106.8 . . ?
C88B C86B P2 117.3(9) . . ?
C88B C86B H86B 106.8 . . ?
C88B C86B C87B 108.0(12) . . ?
C86B C87B H87A 109.5 . . ?
C86B C87B H87B 109.5 . . ?
C86B C87B H87C 109.5 . . ?
H87A C87B H87B 109.5 . . ?
H87A C87B H87C 109.5 . . ?
H87B C87B H87C 109.5 . . ?
C83B C84B H84A 109.5 . . ?
C83B C84B H84B 109.5 . . ?
C83B C84B H84C 109.5 . . ?
H84A C84B H84B 109.5 . . ?
H84A C84B H84C 109.5 . . ?
H84B C84B H84C 109.5 . . ?
C101 C100 H10H 109.5 . . ?
C101 C100 H10I 109.5 . . ?
C101 C100 H10J 109.5 . . ?
H10H C100 H10I 109.5 . . ?
H10H C100 H10J 109.5 . . ?
H10I C100 H10J 109.5 . . ?
C79 C81 H81A 109.5 . . ?
C79 C81 H81B 109.5 . . ?
C79 C81 H81C 109.5 . . ?
H81A C81 H81B 109.5 . . ?
H81A C81 H81C 109.5 . . ?
H81B C81 H81C 109.5 . . ?
C79 C82 H82A 109.5 . . ?
C79 C82 H82B 109.5 . . ?
C79 C82 H82C 109.5 . . ?
H82A C82 H82B 109.5 . . ?
H82A C82 H82C 109.5 . . ?
H82B C82 H82C 109.5 . . ?
C86B C88B H88A 109.5 . . ?
C86B C88B H88B 109.5 . . ?
C86B C88B H88C 109.5 . . ?
H88A C88B H88B 109.5 . . ?
H88A C88B H88C 109.5 . . ?
H88B C88B H88C 109.5 . . ?
H88D C88A H88E 109.5 . . ?
H88D C88A H88F 109.5 . . ?
H88E C88A H88F 109.5 . . ?
C86A C88A H88D 109.5 . . ?
C86A C88A H88E 109.5 . . ?
C86A C88A H88F 109.5 . . ?
P2 C86A H86A 101.9 . . ?
C88A C86A P2 121.0(16) . . ?
C88A C86A H86A 101.9 . . ?
C87A C86A P2 119.1(16) . . ?
C87A C86A C88A 107.3(17) . . ?
C87A C86A H86A 101.9 . . ?
C86A C87A H87D 109.5 . . ?
C86A C87A H87E 109.5 . . ?
C86A C87A H87F 109.5 . . ?
H87D C87A H87E 109.5 . . ?
H87D C87A H87F 109.5 . . ?
H87E C87A H87F 109.5 . . ?
H85D C85A H85E 109.5 . . ?
H85D C85A H85F 109.5 . . ?
H85E C85A H85F 109.5 . . ?
C83A C85A H85D 109.5 . . ?
C83A C85A H85E 109.5 . . ?
C83A C85A H85F 109.5 . . ?
P2 C83A H83A 103.6 . . ?
C85A C83A P2 117.1(14) . . ?
C85A C83A H83A 103.6 . . ?
C84A C83A P2 120.8(16) . . ?
C84A C83A C85A 105.9(17) . . ?
C84A C83A H83A 103.6 . . ?
C83A C84A H84D 109.5 . . ?
C83A C84A H84E 109.5 . . ?
C83A C84A H84F 109.5 . . ?
H84D C84A H84E 109.5 . . ?
H84D C84A H84F 109.5 . . ?
H84E C84A H84F 109.5 . . ?
H87G C87C H87H 109.5 . . ?
H87G C87C H87I 109.5 . . ?
H87H C87C H87I 109.5 . . ?
C86C C87C H87G 109.5 . . ?
C86C C87C H87H 109.5 . . ?
C86C C87C H87I 109.5 . . ?
P2 C86C H86C 108.8 . . ?
C87C C86C P2 91.8(14) . . ?
C87C C86C H86C 108.8 . . ?
C87C C86C C88C 125(3) . . ?
C88C C86C P2 112.4(14) . . ?
C88C C86C H86C 108.8 . . ?
C86C C88C H88G 109.5 . . ?
C86C C88C H88H 109.5 . . ?
C86C C88C H88I 109.5 . . ?
H88G C88C H88H 109.5 . . ?
H88G C88C H88I 109.5 . . ?
H88H C88C H88I 109.5 . . ?

loop_
_geom_bond_atom_site_label_1
_geom_bond_atom_site_label_2
_geom_bond_distance
_geom_bond_site_symmetry_2
_geom_bond_publ_flag
La1 La2 4.1379(6) . ?
La1 Cl2 2.9763(12) . ?
La1 Cl1 2.8775(12) . ?
La1 K1 4.4355(13) . ?
La1 Cl3 2.8427(13) . ?
La1 Cl4 2.7648(13) . ?
La1 P1 3.1113(13) . ?
La1 N1 2.409(4) . ?
La1 C22 3.128(5) . ?
La1 C33 2.992(5) . ?
La1 C17 3.017(5) . ?
La2 Cl2 2.8849(12) . ?
La2 Cl1 2.9005(13) . ?
La2 K1 4.2987(13) . ?
La2 Cl3 2.9316(12) . ?
La2 Cl5 2.7240(13) . ?
La2 P2 3.1007(14) . ?
La2 N2 2.407(4) . ?
La2 C62 3.092(5) . ?
La2 C57 3.006(4) . ?
La2 C73 3.023(4) . ?
Cl2 K1 3.2848(19) . ?
K1 K1 4.450(3) 2_667 ?
K1 Cl3 3.4002(18) . ?
K1 Cl5 3.0478(19) . ?
K1 Cl4 3.0641(19) 2_667 ?
K1 Cl4 3.0649(18) . ?
K1 O100 2.897(6) . ?
K1 C20 3.311(6) 2_667 ?
P1 C11 1.809(5) . ?
P1 C46 1.845(5) . ?
P1 C43 1.872(5) . ?
P2 C51 1.808(5) . ?
P2 C83B 1.809(9) . ?
P2 C86B 1.838(11) . ?
P2 C86A 1.872(17) . ?
P2 C83A 1.885(17) . ?
P2 C86C 1.808(16) . ?
N2 C50 1.389(5) . ?
N2 C57 1.402(5) . ?
N1 C10 1.398(6) . ?
N1 C17 1.408(6) . ?
C10 C15 1.399(6) . ?
C10 C11 1.412(7) . ?
C50 C51 1.421(6) . ?
C50 C55 1.400(6) . ?
C51 C52 1.394(6) . ?
C23 C24 1.389(7) . ?
C23 C28 1.390(7) . ?
C23 C18 1.488(7) . ?
C62 C57 1.433(6) . ?
C62 C73 1.476(7) . ?
C62 C61 1.399(6) . ?
C15 H15 0.9500 . ?
C15 C14 1.363(7) . ?
C24 H24 0.9500 . ?
C24 C25 1.391(7) . ?
C63 C58 1.485(6) . ?
C63 C68 1.390(7) . ?
C63 C64 1.394(7) . ?
C58 C57 1.422(7) . ?
C58 C59 1.387(7) . ?
C14 H14 0.9500 . ?
C14 C13 1.383(8) . ?
C11 C12 1.390(7) . ?
C73 C74 1.397(6) . ?
C73 C78 1.409(6) . ?
C25 H25 0.9500 . ?
C25 C26 1.378(8) . ?
C59 H59 0.9500 . ?
C59 C60 1.389(7) . ?
C74 H74 0.9500 . ?
C74 C75 1.383(7) . ?
C21 H21 0.9500 . ?
C21 C22 1.395(6) . ?
C21 C20 1.384(7) . ?
O100 C102 1.425(12) . ?
O100 C101 1.393(11) . ?
C52 H52 0.9500 . ?
C52 C53 1.379(7) . ?
C22 C33 1.485(6) . ?
C22 C17 1.421(6) . ?
C78 H78 0.9500 . ?
C78 C77 1.379(7) . ?
C68 H68 0.9500 . ?
C68 C67 1.384(7) . ?
C28 H28 0.9500 . ?
C28 C27 1.377(7) . ?
C66 C65 1.390(7) . ?
C66 C67 1.383(7) . ?
C66 C69 1.522(7) . ?
C33 C34 1.408(7) . ?
C33 C38 1.387(7) . ?
C34 H34 0.9500 . ?
C34 C35 1.374(7) . ?
C12 H12 0.9500 . ?
C12 C13 1.394(7) . ?
C55 H55 0.9500 . ?
C55 C54 1.393(7) . ?
C65 H65 0.9500 . ?
C65 C64 1.372(7) . ?
C77 H77 0.9500 . ?
C77 C76 1.385(7) . ?
C13 C16 1.512(7) . ?
C37 H37 0.9500 . ?
C37 C38 1.395(7) . ?
C37 C36 1.379(8) . ?
C38 H38 0.9500 . ?
C67 H67 0.9500 . ?
C69 C70 1.528(10) . ?
C69 C71 1.499(11) . ?
C69 C72 1.525(10) . ?
C20 H20 0.9500 . ?
C20 C19 1.389(7) . ?
C18 C19 1.395(7) . ?
C18 C17 1.417(6) . ?
C61 H61 0.9500 . ?
C61 C60 1.359(7) . ?
C46 H46 1.0000 . ?
C46 C47 1.529(8) . ?
C46 C48 1.526(8) . ?
C64 H64 0.9500 . ?
C53 C54 1.372(8) . ?
C53 C56 1.521(7) . ?
C76 C75 1.403(7) . ?
C76 C79 1.537(7) . ?
C75 H75 0.9500 . ?
C54 H54 0.9500 . ?
C39 C36 1.525(7) . ?
C39 C41 1.517(9) . ?
C39 C42 1.533(9) . ?
C39 C40 1.532(9) . ?
C26 C27 1.388(8) . ?
C26 C29 1.536(7) . ?
C19 H19 0.9500 . ?
C60 H60 0.9500 . ?
C36 C35 1.389(8) . ?
C70 H70A 0.9800 . ?
C70 H70B 0.9800 . ?
C70 H70C 0.9800 . ?
C47 H47A 0.9800 . ?
C47 H47B 0.9800 . ?
C47 H47C 0.9800 . ?
C16 H16A 0.9800 . ?
C16 H16B 0.9800 . ?
C16 H16C 0.9800 . ?
C41 H41A 0.9800 . ?
C41 H41B 0.9800 . ?
C41 H41C 0.9800 . ?
C35 H35 0.9500 . ?
C48 H48A 0.9800 . ?
C48 H48B 0.9800 . ?
C48 H48C 0.9800 . ?
C27 H27 0.9500 . ?
C79 C80 1.504(9) . ?
C79 C81 1.494(10) . ?
C79 C82 1.456(10) . ?
C45 H45A 0.9800 . ?
C45 H45B 0.9800 . ?
C45 H45C 0.9800 . ?
C45 C43 1.515(9) . ?
C42 H42A 0.9800 . ?
C42 H42B 0.9800 . ?
C42 H42C 0.9800 . ?
C29 C30 1.542(10) . ?
C29 C31 1.518(10) . ?
C29 C32 1.500(10) . ?
C43 H43 1.0000 . ?
C43 C44 1.524(8) . ?
C71 H71A 0.9800 . ?
C71 H71B 0.9800 . ?
C71 H71C 0.9800 . ?
C40 H40A 0.9800 . ?
C40 H40B 0.9800 . ?
C40 H40C 0.9800 . ?
C56 H56A 0.9800 . ?
C56 H56B 0.9800 . ?
C56 H56C 0.9800 . ?
C30 H30A 0.9800 . ?
C30 H30B 0.9800 . ?
C30 H30C 0.9800 . ?
C72 H72A 0.9800 . ?
C72 H72B 0.9800 . ?
C72 H72C 0.9800 . ?
C44 H44A 0.9800 . ?
C44 H44B 0.9800 . ?
C44 H44C 0.9800 . ?
C83B H83B 1.0000 . ?
C83B C85B 1.511(13) . ?
C83B C84B 1.498(15) . ?
C31 H31A 0.9800 . ?
C31 H31B 0.9800 . ?
C31 H31C 0.9800 . ?
C32 H32A 0.9800 . ?
C32 H32B 0.9800 . ?
C32 H32C 0.9800 . ?
C102 H10A 0.9900 . ?
C102 H10B 0.9900 . ?
C102 C103 1.429(15) . ?
C101 H10C 0.9900 . ?
C101 H10D 0.9900 . ?
C101 C100 1.581(18) . ?
C85B H85A 0.9800 . ?
C85B H85B 0.9800 . ?
C85B H85C 0.9800 . ?
C103 H10E 0.9800 . ?
C103 H10F 0.9800 . ?
C103 H10G 0.9800 . ?
C80 H80A 0.9800 . ?
C80 H80B 0.9800 . ?
C80 H80C 0.9800 . ?
C86B H86B 1.0000 . ?
C86B C87B 1.526(14) . ?
C86B C88B 1.519(12) . ?
C87B H87A 0.9800 . ?
C87B H87B 0.9800 . ?
C87B H87C 0.9800 . ?
C84B H84A 0.9800 . ?
C84B H84B 0.9800 . ?
C84B H84C 0.9800 . ?
C100 H10H 0.9800 . ?
C100 H10I 0.9800 . ?
C100 H10J 0.9800 . ?
C81 H81A 0.9800 . ?
C81 H81B 0.9800 . ?
C81 H81C 0.9800 . ?
C82 H82A 0.9800 . ?
C82 H82B 0.9800 . ?
C82 H82C 0.9800 . ?
C88B H88A 0.9800 . ?
C88B H88B 0.9800 . ?
C88B H88C 0.9800 . ?
C88A H88D 0.9800 . ?
C88A H88E 0.9800 . ?
C88A H88F 0.9800 . ?
C88A C86A 1.526(16) . ?
C86A H86A 1.0000 . ?
C86A C87A 1.522(16) . ?
C87A H87D 0.9800 . ?
C87A H87E 0.9800 . ?
C87A H87F 0.9800 . ?
C85A H85D 0.9800 . ?
C85A H85E 0.9800 . ?
C85A H85F 0.9800 . ?
C85A C83A 1.51(2) . ?
C83A H83A 1.0000 . ?
C83A C84A 1.496(19) . ?
C84A H84D 0.9800 . ?
C84A H84E 0.9800 . ?
C84A H84F 0.9800 . ?
C87C H87G 0.9800 . ?
C87C H87H 0.9800 . ?
C87C H87I 0.9800 . ?
C87C C86C 1.512(16) . ?
C86C H86C 1.0000 . ?
C86C C88C 1.521(16) . ?
C88C H88G 0.9800 . ?
C88C H88H 0.9800 . ?
C88C H88I 0.9800 . ?

loop_
_geom_torsion_atom_site_label_1
_geom_torsion_atom_site_label_2
_geom_torsion_atom_site_label_3
_geom_torsion_atom_site_label_4
_geom_torsion
_geom_torsion_site_symmetry_1
_geom_torsion_site_symmetry_2
_geom_torsion_site_symmetry_3
_geom_torsion_site_symmetry_4
_geom_torsion_publ_flag
La1 P1 C11 C10 -8.3(4) . . . . ?
La1 P1 C11 C12 175.3(4) . . . . ?
La1 P1 C46 C47 -48.7(5) . . . . ?
La1 P1 C46 C48 75.5(5) . . . . ?
La1 P1 C43 C45 50.3(4) . . . . ?
La1 P1 C43 C44 176.6(4) . . . . ?
La1 N1 C10 C15 172.1(4) . . . . ?
La1 N1 C10 C11 -6.3(7) . . . . ?
La1 N1 C17 C22 -51.4(4) . . . . ?
La1 N1 C17 C18 119.0(4) . . . . ?
La1 C22 C33 C34 -99.1(4) . . . . ?
La1 C22 C33 C38 84.6(4) . . . . ?
La1 C22 C17 N1 38.3(3) . . . . ?
La1 C22 C17 C18 -132.8(4) . . . . ?
La1 C33 C34 C35 98.3(5) . . . . ?
La1 C33 C38 C37 -105.1(5) . . . . ?
La2 P2 C51 C50 -4.9(4) . . . . ?
La2 P2 C51 C52 172.2(4) . . . . ?
La2 P2 C83B C85B 66.7(12) . . . . ?
La2 P2 C83B C84B -53.7(8) . . . . ?
La2 P2 C86B C87B 46.1(11) . . . . ?
La2 P2 C86B C88B 170.6(10) . . . . ?
La2 P2 C86A C88A 163(2) . . . . ?
La2 P2 C86A C87A -60(3) . . . . ?
La2 P2 C83A C85A -55.4(19) . . . . ?
La2 P2 C83A C84A 173.0(17) . . . . ?
La2 P2 C86C C87C 69.3(18) . . . . ?
La2 P2 C86C C88C -60(2) . . . . ?
La2 N2 C50 C51 17.0(7) . . . . ?
La2 N2 C50 C55 -161.4(4) . . . . ?
La2 N2 C57 C62 49.2(4) . . . . ?
La2 N2 C57 C58 -121.8(4) . . . . ?
La2 C62 C57 N2 -37.2(3) . . . . ?
La2 C62 C57 C58 134.4(4) . . . . ?
La2 C62 C73 C74 95.1(4) . . . . ?
La2 C62 C73 C78 -90.0(4) . . . . ?
La2 C62 C61 C60 -96.6(6) . . . . ?
La2 C73 C74 C75 -102.7(4) . . . . ?
La2 C73 C78 C77 105.9(5) . . . . ?
K1 O100 C102 C103 149.0(11) . . . . ?
K1 O100 C101 C100 -52.0(13) . . . . ?
K1 C20 C19 C18 96.2(5) 2_667 . . . ?
P1 C11 C12 C13 173.7(4) . . . . ?
P2 C51 C52 C53 -176.9(5) . . . . ?
N2 C50 C51 P2 -3.6(6) . . . . ?
N2 C50 C51 C52 179.2(5) . . . . ?
N2 C50 C55 C54 -178.3(5) . . . . ?
N1 C10 C15 C14 174.5(5) . . . . ?
N1 C10 C11 P1 9.8(6) . . . . ?
N1 C10 C11 C12 -173.6(4) . . . . ?
C10 N1 C17 La1 -173.6(5) . . . . ?
C10 N1 C17 C22 134.9(4) . . . . ?
C10 N1 C17 C18 -54.6(6) . . . . ?
C10 C15 C14 C13 0.7(8) . . . . ?
C10 C11 C12 C13 -2.6(8) . . . . ?
C50 N2 C57 La2 -178.9(5) . . . . ?
C50 N2 C57 C62 -129.7(5) . . . . ?
C50 N2 C57 C58 59.3(6) . . . . ?
C50 C51 C52 C53 0.2(9) . . . . ?
C50 C55 C54 C53 -2.1(9) . . . . ?
C51 P2 C83B C85B -176.4(9) . . . . ?
C51 P2 C83B C84B 63.2(8) . . . . ?
C51 P2 C86B C87B -70.0(10) . . . . ?
C51 P2 C86B C88B 54.5(13) . . . . ?
C51 P2 C86A C88A 60(2) . . . . ?
C51 P2 C86A C87A -163(2) . . . . ?
C51 P2 C83A C85A 50.2(19) . . . . ?
C51 P2 C83A C84A -81.4(18) . . . . ?
C51 P2 C86C C87C -66.9(18) . . . . ?
C51 P2 C86C C88C 164.2(16) . . . . ?
C51 C50 C55 C54 3.4(7) . . . . ?
C51 C52 C53 C54 1.2(9) . . . . ?
C51 C52 C53 C56 -178.7(6) . . . . ?
C23 C24 C25 C26 0.7(8) . . . . ?
C23 C28 C27 C26 0.0(8) . . . . ?
C23 C18 C19 C20 -176.0(5) . . . . ?
C23 C18 C17 La1 74.4(6) . . . . ?
C23 C18 C17 N1 7.8(7) . . . . ?
C23 C18 C17 C22 178.2(4) . . . . ?
C62 C73 C74 C75 174.2(4) . . . . ?
C62 C73 C78 C77 -173.8(5) . . . . ?
C62 C61 C60 C59 -0.4(9) . . . . ?
C15 C10 C11 P1 -168.7(4) . . . . ?
C15 C10 C11 C12 7.9(7) . . . . ?
C15 C14 C13 C12 4.7(8) . . . . ?
C15 C14 C13 C16 -175.8(5) . . . . ?
C24 C23 C28 C27 -0.8(8) . . . . ?
C24 C23 C18 C19 -56.5(6) . . . . ?
C24 C23 C18 C17 124.8(5) . . . . ?
C24 C25 C26 C27 -1.4(8) . . . . ?
C24 C25 C26 C29 179.0(5) . . . . ?
C63 C58 C57 La2 -83.0(6) . . . . ?
C63 C58 C57 N2 -15.7(7) . . . . ?
C63 C58 C57 C62 173.4(4) . . . . ?
C63 C58 C59 C60 -178.5(5) . . . . ?
C63 C68 C67 C66 -0.3(9) . . . . ?
C58 C63 C68 C67 174.7(5) . . . . ?
C58 C63 C64 C65 -174.8(5) . . . . ?
C58 C59 C60 C61 3.2(9) . . . . ?
C57 N2 C50 C51 -164.6(4) . . . . ?
C57 N2 C50 C55 17.1(7) . . . . ?
C57 C62 C73 La2 -57.2(4) . . . . ?
C57 C62 C73 C74 37.8(7) . . . . ?
C57 C62 C73 C78 -147.2(5) . . . . ?
C57 C62 C61 C60 -4.7(8) . . . . ?
C57 C58 C59 C60 -0.6(8) . . . . ?
C11 P1 C46 C47 67.2(4) . . . . ?
C11 P1 C46 C48 -168.6(4) . . . . ?
C11 P1 C43 C45 -60.0(4) . . . . ?
C11 P1 C43 C44 66.3(5) . . . . ?
C11 C10 C15 C14 -7.1(7) . . . . ?
C11 C12 C13 C14 -3.7(8) . . . . ?
C11 C12 C13 C16 176.8(5) . . . . ?
C73 C62 C57 La2 57.4(4) . . . . ?
C73 C62 C57 N2 20.2(6) . . . . ?
C73 C62 C57 C58 -168.3(4) . . . . ?
C73 C62 C61 C60 170.7(5) . . . . ?
C73 C74 C75 C76 0.2(8) . . . . ?
C73 C78 C77 C76 -1.0(8) . . . . ?
C25 C26 C27 C28 1.1(8) . . . . ?
C25 C26 C29 C30 120.2(7) . . . . ?
C25 C26 C29 C31 -123.1(7) . . . . ?
C25 C26 C29 C32 0.1(9) . . . . ?
C59 C58 C57 La2 99.1(5) . . . . ?
C59 C58 C57 N2 166.5(5) . . . . ?
C59 C58 C57 C62 -4.4(7) . . . . ?
C74 C73 C78 C77 1.5(7) . . . . ?
C21 C22 C33 La1 -129.1(4) . . . . ?
C21 C22 C33 C34 131.8(5) . . . . ?
C21 C22 C33 C38 -44.5(7) . . . . ?
C21 C22 C17 La1 129.8(4) . . . . ?
C21 C22 C17 N1 168.1(4) . . . . ?
C21 C22 C17 C18 -3.0(7) . . . . ?
C21 C20 C19 C18 -1.5(8) . . . . ?
C52 C53 C54 C55 -0.2(9) . . . . ?
C22 C21 C20 K1 -99.9(5) . . . 2_667 ?
C22 C21 C20 C19 -2.0(8) . . . . ?
C22 C33 C34 C35 -174.8(5) . . . . ?
C22 C33 C38 C37 175.3(5) . . . . ?
C78 C73 C74 C75 -1.0(7) . . . . ?
C78 C77 C76 C75 0.0(7) . . . . ?
C78 C77 C76 C79 -178.1(5) . . . . ?
C68 C63 C58 C57 -116.1(5) . . . . ?
C68 C63 C58 C59 61.7(7) . . . . ?
C68 C63 C64 C65 1.9(8) . . . . ?
C28 C23 C24 C25 0.5(7) . . . . ?
C28 C23 C18 C19 123.2(5) . . . . ?
C28 C23 C18 C17 -55.5(7) . . . . ?
C66 C65 C64 C63 0.8(10) . . . . ?
C33 C22 C17 La1 -53.7(4) . . . . ?
C33 C22 C17 N1 -15.4(6) . . . . ?
C33 C22 C17 C18 173.5(4) . . . . ?
C33 C34 C35 C36 -1.2(8) . . . . ?
C34 C33 C38 C37 -1.1(7) . . . . ?
C55 C50 C51 P2 174.8(4) . . . . ?
C55 C50 C51 C52 -2.4(7) . . . . ?
C65 C66 C67 C68 2.9(9) . . . . ?
C65 C66 C69 C70 48.9(8) . . . . ?
C65 C66 C69 C71 -68.3(9) . . . . ?
C65 C66 C69 C72 164.6(8) . . . . ?
C77 C76 C75 C74 0.4(7) . . . . ?
C77 C76 C79 C80 91.4(8) . . . . ?
C77 C76 C79 C81 -26.7(9) . . . . ?
C77 C76 C79 C82 -147.8(9) . . . . ?
C37 C36 C35 C34 0.0(8) . . . . ?
C38 C33 C34 C35 1.7(7) . . . . ?
C38 C37 C36 C39 179.8(5) . . . . ?
C38 C37 C36 C35 0.6(8) . . . . ?
C67 C66 C65 C64 -3.1(9) . . . . ?
C67 C66 C69 C70 -133.6(6) . . . . ?
C67 C66 C69 C71 109.2(8) . . . . ?
C67 C66 C69 C72 -17.9(11) . . . . ?
C69 C66 C65 C64 174.6(6) . . . . ?
C69 C66 C67 C68 -174.8(6) . . . . ?
C20 C21 C22 La1 98.2(6) . . . . ?
C20 C21 C22 C33 -172.3(5) . . . . ?
C20 C21 C22 C17 4.3(8) . . . . ?
C18 C23 C24 C25 -179.8(5) . . . . ?
C18 C23 C28 C27 179.4(5) . . . . ?
C61 C62 C57 La2 -127.4(4) . . . . ?
C61 C62 C57 N2 -164.6(4) . . . . ?
C61 C62 C57 C58 7.0(7) . . . . ?
C61 C62 C73 La2 127.5(4) . . . . ?
C61 C62 C73 C74 -137.4(5) . . . . ?
C61 C62 C73 C78 37.5(7) . . . . ?
C46 P1 C11 C10 -139.5(4) . . . . ?
C46 P1 C11 C12 44.1(5) . . . . ?
C46 P1 C43 C45 -168.8(4) . . . . ?
C46 P1 C43 C44 -42.5(5) . . . . ?
C64 C63 C58 C57 60.5(7) . . . . ?
C64 C63 C58 C59 -121.6(6) . . . . ?
C64 C63 C68 C67 -2.1(8) . . . . ?
C75 C76 C79 C80 -86.6(8) . . . . ?
C75 C76 C79 C81 155.3(8) . . . . ?
C75 C76 C79 C82 34.2(10) . . . . ?
C39 C36 C35 C34 -179.2(5) . . . . ?
C19 C18 C17 La1 -104.2(5) . . . . ?
C19 C18 C17 N1 -170.8(5) . . . . ?
C19 C18 C17 C22 -0.4(7) . . . . ?
C36 C37 C38 C33 0.0(8) . . . . ?
C17 N1 C10 C15 -17.3(7) . . . . ?
C17 N1 C10 C11 164.2(4) . . . . ?
C17 C22 C33 La1 54.3(4) . . . . ?
C17 C22 C33 C34 -44.8(7) . . . . ?
C17 C22 C33 C38 138.9(5) . . . . ?
C17 C18 C19 C20 2.7(8) . . . . ?
C41 C39 C36 C37 -4.4(8) . . . . ?
C41 C39 C36 C35 174.8(6) . . . . ?
C27 C26 C29 C30 -59.3(8) . . . . ?
C27 C26 C29 C31 57.4(8) . . . . ?
C27 C26 C29 C32 -179.4(7) . . . . ?
C79 C76 C75 C74 178.5(5) . . . . ?
C42 C39 C36 C37 116.2(7) . . . . ?
C42 C39 C36 C35 -64.7(7) . . . . ?
C29 C26 C27 C28 -179.4(5) . . . . ?
C43 P1 C11 C10 111.0(4) . . . . ?
C43 P1 C11 C12 -65.4(5) . . . . ?
C43 P1 C46 C47 175.8(4) . . . . ?
C43 P1 C46 C48 -60.0(5) . . . . ?
C40 C39 C36 C37 -123.2(6) . . . . ?
C40 C39 C36 C35 56.0(8) . . . . ?
C56 C53 C54 C55 179.6(6) . . . . ?
C83B P2 C51 C50 -137.5(6) . . . . ?
C83B P2 C51 C52 39.6(7) . . . . ?
C83B P2 C86B C87B -178.9(10) . . . . ?
C83B P2 C86B C88B -54.4(13) . . . . ?
C102 O100 C101 C100 174.1(11) . . . . ?
C101 O100 C102 C103 -76.6(16) . . . . ?
C86B P2 C51 C50 118.4(5) . . . . ?
C86B P2 C51 C52 -64.5(7) . . . . ?
C86B P2 C83B C85B -60.3(11) . . . . ?
C86B P2 C83B C84B 179.2(8) . . . . ?
C86A P2 C51 C50 110.2(10) . . . . ?
C86A P2 C51 C52 -72.7(10) . . . . ?
C83A P2 C51 C50 -115.5(7) . . . . ?
C83A P2 C51 C52 61.6(8) . . . . ?
C83A P2 C86C C87C -169.8(17) . . . . ?
C83A P2 C86C C88C 61(2) . . . . ?
C86C P2 C51 C50 142.8(10) . . . . ?
C86C P2 C51 C52 -40.1(11) . . . . ?
C86C P2 C83A C85A 167.7(19) . . . . ?
C86C P2 C83A C84A 36(2) . . . . ?
